data_7126218
loop_
_publ_author_name
'Do, Dinh Cao Huan'
'Protchenko, Andrey V.'
'Fuentes, M \'Angeles'
'Hicks, Jamie'
'Vasko, Petra'
'Aldridge, Simon'

_publ_section_title
;
 N-H cleavage vs. Werner complex formation: reactivity of cationic group
 14 tetrelenes towards amines.
;
_journal_issue 34
_journal_name_full 'Chemical communications (Cambridge, England)'
_journal_page_first 4684
_journal_page_last 4687
_journal_paper_doi 10.1039/d0cc00875c
_journal_volume 56
_journal_year 2020
_chemical_formula_moiety 'C16 Al F36 O4, C35 H58 N5 Sn, C6 H14'
_chemical_formula_sum 'C57 H72 Al F36 N5 O4 Sn'
_chemical_formula_weight 1720.86
_chemical_melting_point ?
_space_group_crystal_system monoclinic
_space_group_IT_number 4
_space_group_name_Hall 'P 2yb'
_space_group_name_H-M_alt 'P 1 21 1'
_atom_sites_solution_hydrogens geom
_atom_sites_solution_primary dual
_audit_creation_method SHELXL-2018/3
_audit_update_record
;
2020-02-01 deposited with the CCDC.	2020-03-16 downloaded from the CCDC.
;
_cell_angle_alpha 90
_cell_angle_beta 107.2930(10)
_cell_angle_gamma 90
_cell_formula_units_Z 2
_cell_length_a 11.02790(10)
_cell_length_b 19.9344(2)
_cell_length_c 17.9479(2)
_cell_measurement_reflns_used 28885
_cell_measurement_temperature 150(2)
_cell_measurement_theta_max 75.8880
_cell_measurement_theta_min 4.1460
_cell_volume 3767.22(7)
_computing_cell_refinement 'CrysAlisPro 1.171.39.46 (Rigaku OD, 2018)'
_computing_data_collection 'CrysAlisPro 1.171.39.46 (Rigaku OD, 2018)'
_computing_data_reduction 'CrysAlisPro 1.171.39.46 (Rigaku OD, 2018)'
_computing_molecular_graphics 'SHELXLE (HUbschle, 2017)'
_computing_publication_material 'CIFTAB-2014/2 (Sheldrick, 2014)'
_computing_structure_refinement 'SHELXL-2018/3 (Sheldrick, 2018)'
_computing_structure_solution 'SHELXT (Sheldrick, 2015)'
_diffrn_ambient_temperature 150(2)
_diffrn_detector_area_resol_mean 10.4102
_diffrn_measured_fraction_theta_full 1.000
_diffrn_measured_fraction_theta_max 0.994
_diffrn_measurement_device_type 'SuperNova, Dual, Cu at home/near, Atlas'
_diffrn_measurement_method '\w scans'
_diffrn_radiation_type CuK\a
_diffrn_radiation_wavelength 1.54184
_diffrn_reflns_av_R_equivalents 0.0352
_diffrn_reflns_av_unetI/netI 0.0319
_diffrn_reflns_Laue_measured_fraction_full 1.000
_diffrn_reflns_Laue_measured_fraction_max 0.994
_diffrn_reflns_limit_h_max 13
_diffrn_reflns_limit_h_min -13
_diffrn_reflns_limit_k_max 24
_diffrn_reflns_limit_k_min -24
_diffrn_reflns_limit_l_max 22
_diffrn_reflns_limit_l_min -22
_diffrn_reflns_number 57095
_diffrn_reflns_point_group_measured_fraction_full 0.999
_diffrn_reflns_point_group_measured_fraction_max 0.990
_diffrn_reflns_theta_full 67.684
_diffrn_reflns_theta_max 76.249
_diffrn_reflns_theta_min 3.401
_diffrn_source 'micro-focus sealed X-ray tube'
_exptl_absorpt_coefficient_mu 4.035
_exptl_absorpt_correction_T_max 1.00000
_exptl_absorpt_correction_T_min 0.62658
_exptl_absorpt_correction_type multi-scan
_exptl_absorpt_process_details
;
CrysAlisPro 1.171.39.46 (Rigaku Oxford Diffraction, 2018)
Empirical absorption correction using spherical harmonics,
 implemented in SCALE3 ABSPACK scaling algorithm.
;
_exptl_crystal_colour colourless
_exptl_crystal_density_diffrn 1.517
_exptl_crystal_density_meas ?
_exptl_crystal_description plate
_exptl_crystal_F_000 1736
_exptl_crystal_size_max 0.07
_exptl_crystal_size_mid 0.07
_exptl_crystal_size_min 0.04
_refine_diff_density_max 1.530
_refine_diff_density_min -0.492
_refine_diff_density_rms 0.101
_refine_ls_abs_structure_details
;
 Refined as an inversion twin.
;
_refine_ls_abs_structure_Flack 0.500(10)
_refine_ls_extinction_method none
_refine_ls_goodness_of_fit_ref 1.051
_refine_ls_hydrogen_treatment constr
_refine_ls_matrix_type full
_refine_ls_number_parameters 1529
_refine_ls_number_reflns 15603
_refine_ls_number_restraints 3548
_refine_ls_restrained_S_all 1.196
_refine_ls_R_factor_all 0.0522
_refine_ls_R_factor_gt 0.0490
_refine_ls_shift/su_max 0.000
_refine_ls_shift/su_mean 0.000
_refine_ls_structure_factor_coef Fsqd
_refine_ls_weighting_details 'w=1/[\s^2^(Fo^2^)+(0.0979P)^2^+2.9058P] where P=(Fo^2^+2Fc^2^)/3'
_refine_ls_weighting_scheme calc
_refine_ls_wR_factor_gt 0.1353
_refine_ls_wR_factor_ref 0.1408
_reflns_Friedel_coverage 0.933
_reflns_Friedel_fraction_full 0.999
_reflns_Friedel_fraction_max 0.985
_reflns_number_gt 14668
_reflns_number_total 15603
_reflns_threshold_expression 'I > 2\s(I)'
_cod_data_source_file d0cc00875c2.cif
_cod_data_source_block 249hdmaf19
_cod_depositor_comments
;
The following automatic conversions were performed:

data item '_chemical_melting_point' value 'not measured' was changed
to '?' -- the value is undefined or not given.

data item '_exptl_crystal_density_meas' value 'not measured' was
changed to '?' -- the value is perceived as not measured.

Automatic conversion script
Id: cif_fix_values 7556 2019-12-06 15:28:31Z antanas 

 Adding full bibliography for 7126216--7126223.cif.
;
_cod_original_sg_symbol_H-M 'P 21'
_cod_database_code 7126218
_shelx_shelxl_version_number 2018/3
_shelx_space_group_comment
;
The symmetry employed for this shelxl refinement is uniquely defined
by the following loop, which should always be used as a source of
symmetry information in preference to the above space-group names.
They are only intended as comments.
;

loop_
_space_group_symop_operation_xyz
'x, y, z'
'-x, y+1/2, -z'

loop_
_atom_site_label
_atom_site_type_symbol
_atom_site_fract_x
_atom_site_fract_y
_atom_site_fract_z
_atom_site_U_iso_or_equiv
_atom_site_adp_type
_atom_site_occupancy
_atom_site_site_symmetry_order
_atom_site_calc_flag
_atom_site_refinement_flags_posn
_atom_site_refinement_flags_adp
_atom_site_refinement_flags_occupancy
_atom_site_disorder_assembly
_atom_site_disorder_group
Sn1 Sn 0.36277(2) 0.50337(6) 0.65455(2) 0.02600(11) Uani 1 1 d . . . . .
N1 N 0.4332(8) 0.4275(4) 0.5931(5) 0.0266(17) Uani 1 1 d . . . . .
N2 N 0.4361(8) 0.5787(4) 0.5924(5) 0.0244(16) Uani 1 1 d . . . . .
N3 N 0.4670(8) 0.3842(5) 0.4784(5) 0.0330(19) Uani 1 1 d . . . . .
N4 N 0.4635(9) 0.6210(4) 0.4777(6) 0.036(2) Uani 1 1 d . . . . .
N5 N 0.5606(4) 0.5033(7) 0.7485(2) 0.0371(8) Uani 1 1 d . . . . .
H5A H 0.602915 0.466245 0.740011 0.044 Uiso 1 1 calc R U . . .
H5B H 0.604011 0.539558 0.739030 0.044 Uiso 1 1 calc R U . . .
C1 C 0.4512(9) 0.4385(5) 0.5205(6) 0.0248(19) Uani 1 1 d . . . . .
C2 C 0.4536(4) 0.5048(7) 0.4903(3) 0.0281(8) Uani 1 1 d . . . . .
H2 H 0.455530 0.506463 0.437738 0.034 Uiso 1 1 calc R U . . .
C3 C 0.4537(9) 0.5668(5) 0.5246(6) 0.027(2) Uani 1 1 d . . . . .
C4 C 0.3835(12) 0.3274(5) 0.4734(8) 0.040(3) Uani 1 1 d . . . . .
H4A H 0.357913 0.309868 0.420030 0.060 Uiso 1 1 calc R U . . .
H4B H 0.307962 0.341579 0.487400 0.060 Uiso 1 1 calc R U . . .
H4C H 0.428012 0.292345 0.509518 0.060 Uiso 1 1 calc R U . . .
C5 C 0.5174(12) 0.3943(6) 0.4119(6) 0.042(3) Uani 1 1 d . . . . .
H5C H 0.560187 0.353308 0.403058 0.063 Uiso 1 1 calc R U . . .
H5D H 0.578166 0.431543 0.423332 0.063 Uiso 1 1 calc R U . . .
H5E H 0.447382 0.404787 0.365087 0.063 Uiso 1 1 calc R U . . .
C6 C 0.5101(13) 0.6136(6) 0.4117(8) 0.045(3) Uani 1 1 d . . . . .
H6A H 0.589024 0.587623 0.426781 0.068 Uiso 1 1 calc R U . . .
H6B H 0.526464 0.658051 0.393340 0.068 Uiso 1 1 calc R U . . .
H6C H 0.446576 0.590231 0.369808 0.068 Uiso 1 1 calc R U . . .
C7 C 0.3801(12) 0.6800(6) 0.4692(8) 0.043(3) Uani 1 1 d . . . . .
H7A H 0.416031 0.717346 0.447260 0.064 Uiso 1 1 calc R U . . .
H7B H 0.373002 0.692877 0.520485 0.064 Uiso 1 1 calc R U . . .
H7C H 0.295641 0.669027 0.434320 0.064 Uiso 1 1 calc R U . . .
C8 C 0.5704(5) 0.5043(7) 0.8336(3) 0.0413(11) Uani 1 1 d D U . . .
C12 C 0.4759(10) 0.3674(6) 0.6387(7) 0.033(2) Uani 1 1 d . . . . .
C13 C 0.3794(12) 0.3289(6) 0.6606(6) 0.031(3) Uani 1 1 d . . . . .
C14 C 0.4286(14) 0.2774(6) 0.7118(9) 0.048(3) Uani 1 1 d . . . . .
H14 H 0.370917 0.251078 0.729573 0.058 Uiso 1 1 calc R U . . .
C15 C 0.5577(13) 0.2612(7) 0.7395(8) 0.046(3) Uani 1 1 d . . . . .
H15 H 0.586217 0.226176 0.776421 0.055 Uiso 1 1 calc R U . . .
C16 C 0.6401(12) 0.2958(6) 0.7133(8) 0.043(3) Uani 1 1 d . . . . .
H16 H 0.726417 0.281942 0.728165 0.051 Uiso 1 1 calc R U . . .
C17 C 0.6052(11) 0.3503(5) 0.6659(7) 0.032(2) Uani 1 1 d . . . . .
C18 C 0.7085(10) 0.3868(5) 0.6428(7) 0.032(2) Uani 1 1 d . . . . .
H18 H 0.670533 0.428603 0.614516 0.038 Uiso 1 1 calc R U . . .
C19 C 0.7569(13) 0.3429(5) 0.5852(9) 0.047(3) Uani 1 1 d . . . . .
H19A H 0.685161 0.330930 0.539901 0.071 Uiso 1 1 calc R U . . .
H19B H 0.796290 0.301883 0.611766 0.071 Uiso 1 1 calc R U . . .
H19C H 0.819622 0.368239 0.567742 0.071 Uiso 1 1 calc R U . . .
C20 C 0.8211(10) 0.4074(6) 0.7114(8) 0.046(3) Uani 1 1 d . . . . .
H20A H 0.875870 0.437990 0.693254 0.069 Uiso 1 1 calc R U . . .
H20B H 0.869652 0.367372 0.734372 0.069 Uiso 1 1 calc R U . . .
H20C H 0.790409 0.429958 0.750838 0.069 Uiso 1 1 calc R U . . .
C21 C 0.2426(11) 0.3408(5) 0.6310(7) 0.037(3) Uani 1 1 d . . . . .
H21 H 0.228987 0.379539 0.594080 0.044 Uiso 1 1 calc R U . . .
C22 C 0.1708(12) 0.2786(6) 0.5841(9) 0.047(3) Uani 1 1 d . . . . .
H22A H 0.083057 0.291214 0.556412 0.071 Uiso 1 1 calc R U . . .
H22B H 0.170764 0.241839 0.620343 0.071 Uiso 1 1 calc R U . . .
H22C H 0.213840 0.264050 0.546337 0.071 Uiso 1 1 calc R U . . .
C23 C 0.1823(11) 0.3588(5) 0.6947(8) 0.044(3) Uani 1 1 d . . . . .
H23A H 0.179092 0.318894 0.725842 0.066 Uiso 1 1 calc R U . . .
H23B H 0.095969 0.375622 0.670627 0.066 Uiso 1 1 calc R U . . .
H23C H 0.233162 0.393634 0.728429 0.066 Uiso 1 1 calc R U . . .
C24 C 0.4726(10) 0.6391(4) 0.6361(6) 0.0239(19) Uani 1 1 d . . . . .
C25 C 0.6036(10) 0.6564(5) 0.6632(7) 0.031(2) Uani 1 1 d . . . . .
C26 C 0.6412(12) 0.7110(5) 0.7167(8) 0.040(3) Uani 1 1 d . . . . .
H26 H 0.728608 0.721901 0.737668 0.048 Uiso 1 1 calc R U . . .
C27 C 0.5471(15) 0.7496(6) 0.7388(9) 0.049(3) Uani 1 1 d . . . . .
H27 H 0.572411 0.787229 0.772304 0.059 Uiso 1 1 calc R U . . .
C28 C 0.4238(11) 0.7327(5) 0.7124(7) 0.035(2) Uani 1 1 d . . . . .
H28 H 0.362291 0.757332 0.728551 0.042 Uiso 1 1 calc R U . . .
C29 C 0.3853(12) 0.6769(6) 0.6592(7) 0.034(3) Uani 1 1 d . . . . .
C30 C 0.2381(9) 0.6647(6) 0.6285(8) 0.040(3) Uani 1 1 d . . . . .
H30 H 0.220648 0.626786 0.590239 0.048 Uiso 1 1 calc R U . . .
C31 C 0.1703(15) 0.7270(8) 0.5884(10) 0.062(4) Uani 1 1 d . . . . .
H31A H 0.196493 0.736479 0.541864 0.093 Uiso 1 1 calc R U . . .
H31B H 0.192230 0.765174 0.624323 0.093 Uiso 1 1 calc R U . . .
H31C H 0.078284 0.719642 0.573108 0.093 Uiso 1 1 calc R U . . .
C32 C 0.1830(14) 0.6470(7) 0.6961(8) 0.052(3) Uani 1 1 d . . . . .
H32A H 0.090146 0.644660 0.676116 0.078 Uiso 1 1 calc R U . . .
H32B H 0.207492 0.681659 0.736567 0.078 Uiso 1 1 calc R U . . .
H32C H 0.216441 0.603512 0.718471 0.078 Uiso 1 1 calc R U . . .
C33 C 0.7084(10) 0.6192(6) 0.6366(8) 0.040(3) Uani 1 1 d . . . . .
H33 H 0.670969 0.577548 0.607743 0.048 Uiso 1 1 calc R U . . .
C34 C 0.8225(13) 0.5991(7) 0.7083(9) 0.054(3) Uani 1 1 d . . . . .
H34A H 0.880321 0.569785 0.691114 0.081 Uiso 1 1 calc R U . . .
H34B H 0.790859 0.575395 0.746586 0.081 Uiso 1 1 calc R U . . .
H34C H 0.868088 0.639625 0.732259 0.081 Uiso 1 1 calc R U . . .
C35 C 0.7576(11) 0.6619(6) 0.5846(7) 0.043(3) Uani 1 1 d . . . . .
H35A H 0.818923 0.636389 0.566032 0.064 Uiso 1 1 calc R U . . .
H35B H 0.799473 0.701500 0.613377 0.064 Uiso 1 1 calc R U . . .
H35C H 0.687028 0.676235 0.539817 0.064 Uiso 1 1 calc R U . . .
C9 C 0.549(3) 0.4321(12) 0.853(2) 0.053(5) Uani 0.40(2) 1 d D U P A 1
H9A H 0.460056 0.419776 0.827094 0.080 Uiso 0.40(2) 1 calc R U P A 1
H9B H 0.567382 0.427013 0.909318 0.080 Uiso 0.40(2) 1 calc R U P A 1
H9C H 0.604793 0.402650 0.834074 0.080 Uiso 0.40(2) 1 calc R U P A 1
C10 C 0.706(2) 0.526(2) 0.878(2) 0.057(5) Uani 0.40(2) 1 d D U P A 1
H10A H 0.766637 0.498589 0.860016 0.085 Uiso 0.40(2) 1 calc R U P A 1
H10B H 0.721325 0.518356 0.933970 0.085 Uiso 0.40(2) 1 calc R U P A 1
H10C H 0.717991 0.573085 0.868156 0.085 Uiso 0.40(2) 1 calc R U P A 1
C11 C 0.470(2) 0.5511(13) 0.8468(14) 0.046(3) Uani 0.40(2) 1 d D U P A 1
H11A H 0.494297 0.597806 0.842204 0.069 Uiso 0.40(2) 1 calc R U P A 1
H11B H 0.461439 0.543586 0.899070 0.069 Uiso 0.40(2) 1 calc R U P A 1
H11C H 0.387910 0.542119 0.807620 0.069 Uiso 0.40(2) 1 calc R U P A 1
C9A C 0.4948(19) 0.4448(9) 0.8494(15) 0.061(5) Uani 0.60(2) 1 d D U P A 2
H9AA H 0.406765 0.458642 0.842337 0.092 Uiso 0.60(2) 1 calc R U P A 2
H9AB H 0.532709 0.429172 0.903021 0.092 Uiso 0.60(2) 1 calc R U P A 2
H9AC H 0.496180 0.408478 0.812905 0.092 Uiso 0.60(2) 1 calc R U P A 2
C10A C 0.7074(15) 0.4933(12) 0.8836(12) 0.051(4) Uani 0.60(2) 1 d D U P A 2
H10D H 0.751038 0.464500 0.855575 0.077 Uiso 0.60(2) 1 calc R U P A 2
H10E H 0.707938 0.471792 0.932823 0.077 Uiso 0.60(2) 1 calc R U P A 2
H10F H 0.751070 0.536658 0.894662 0.077 Uiso 0.60(2) 1 calc R U P A 2
C11A C 0.5184(18) 0.5723(9) 0.8496(10) 0.046(3) Uani 0.60(2) 1 d D U P A 2
H11D H 0.569935 0.608339 0.837605 0.069 Uiso 0.60(2) 1 calc R U P A 2
H11E H 0.521716 0.574865 0.904745 0.069 Uiso 0.60(2) 1 calc R U P A 2
H11F H 0.430223 0.577028 0.816875 0.069 Uiso 0.60(2) 1 calc R U P A 2
Al1 Al 0.88880(12) 0.5034(2) 0.23277(8) 0.0294(3) Uani 1 1 d D . . . .
F1 F 0.8703(13) 0.3253(9) 0.2434(11) 0.106(3) Uani 0.653(7) 1 d D U P B 1
F1AA F 0.8832(13) 0.4395(7) 0.0632(9) 0.087(3) Uani 0.653(7) 1 d D U P B 1
F2 F 1.0765(13) 0.3146(7) 0.2908(8) 0.088(3) Uani 0.653(7) 1 d D U P B 1
F3 F 0.9655(17) 0.2597(8) 0.1887(11) 0.107(4) Uani 0.653(7) 1 d D U P B 1
F4 F 1.2084(12) 0.4037(7) 0.2468(8) 0.093(3) Uani 0.653(7) 1 d D U P B 1
F5 F 1.1686(15) 0.3237(7) 0.1571(10) 0.080(3) Uani 0.653(7) 1 d D U P B 1
F6 F 1.1504(14) 0.4293(7) 0.1251(8) 0.090(3) Uani 0.653(7) 1 d D U P B 1
F7 F 0.9432(17) 0.3426(9) 0.0438(10) 0.085(3) Uani 0.653(7) 1 d D U P B 1
F9 F 0.7880(11) 0.3575(7) 0.0922(8) 0.077(3) Uani 0.653(7) 1 d D U P B 1
F10 F 0.7917(19) 0.6412(10) 0.0763(13) 0.088(3) Uani 0.488(9) 1 d D U P B 1
F11 F 0.909(2) 0.5602(9) 0.0648(14) 0.095(4) Uani 0.488(9) 1 d D U P B 1
F12 F 0.964(2) 0.6594(10) 0.0486(15) 0.087(4) Uani 0.488(9) 1 d D U P B 1
F13 F 0.8566(16) 0.7055(7) 0.2239(11) 0.086(3) Uani 0.488(9) 1 d D U P B 1
F14 F 0.9752(19) 0.7452(7) 0.1606(11) 0.087(3) Uani 0.488(9) 1 d D U P B 1
F15 F 1.0520(18) 0.7129(8) 0.2756(11) 0.091(3) Uani 0.488(9) 1 d D U P B 1
F16 F 1.187(3) 0.6684(10) 0.1551(14) 0.082(4) Uani 0.488(9) 1 d D U P B 1
F17 F 1.1420(18) 0.5618(8) 0.1514(12) 0.089(3) Uani 0.488(9) 1 d D U P B 1
F18 F 1.204(2) 0.6178(11) 0.2626(11) 0.096(4) Uani 0.488(9) 1 d D U P B 1
F19 F 0.4511(15) 0.5668(10) 0.1967(12) 0.082(4) Uani 0.529(8) 1 d D U P B 1
F20 F 0.6498(15) 0.5954(9) 0.2685(9) 0.077(3) Uani 0.529(8) 1 d D U P B 1
F21 F 0.5778(17) 0.6301(8) 0.1534(10) 0.089(3) Uani 0.529(8) 1 d D U P B 1
F22 F 0.4511(13) 0.4550(8) 0.2220(10) 0.073(3) Uani 0.529(8) 1 d D U P B 1
F23 F 0.6288(17) 0.4002(8) 0.2383(13) 0.083(3) Uani 0.529(8) 1 d D U P B 1
F24 F 0.6091(10) 0.4905(7) 0.3051(6) 0.057(3) Uani 0.529(8) 1 d D U P B 1
F25 F 0.4092(13) 0.4889(10) 0.0783(11) 0.073(3) Uani 0.529(8) 1 d D U P B 1
F26 F 0.5423(15) 0.5690(9) 0.0640(10) 0.087(3) Uani 0.529(8) 1 d D U P B 1
F27 F 0.5723(14) 0.4575(8) 0.0458(8) 0.079(3) Uani 0.529(8) 1 d D U P B 1
F28 F 0.9784(9) 0.4657(5) 0.5317(5) 0.064(2) Uani 0.664(7) 1 d D U P B 1
F29 F 0.8771(12) 0.4047(5) 0.4275(6) 0.065(2) Uani 0.664(7) 1 d D U P B 1
F30 F 0.7916(8) 0.5070(8) 0.4601(6) 0.052(2) Uani 0.664(7) 1 d D U P B 1
F31 F 1.0293(10) 0.6267(5) 0.4050(8) 0.077(3) Uani 0.664(7) 1 d D U P B 1
F32 F 0.9848(13) 0.5689(9) 0.5173(7) 0.084(3) Uani 0.664(7) 1 d D U P B 1
F33 F 0.8355(10) 0.6054(6) 0.4128(8) 0.071(3) Uani 0.664(7) 1 d D U P B 1
F34 F 1.1473(10) 0.5180(7) 0.3659(6) 0.060(2) Uani 0.664(7) 1 d D U P B 1
F35 F 1.1302(11) 0.4288(7) 0.4265(8) 0.087(3) Uani 0.664(7) 1 d D U P B 1
F36 F 1.1744(8) 0.5157(6) 0.4905(5) 0.053(2) Uani 0.664(7) 1 d D U P B 1
O1 O 0.9539(13) 0.4295(7) 0.2205(8) 0.051(3) Uani 0.653(7) 1 d D U P B 1
O2 O 0.9449(18) 0.5840(8) 0.2254(11) 0.053(3) Uani 0.488(9) 1 d D U P B 1
O3 O 0.7311(13) 0.4912(10) 0.1805(13) 0.039(3) Uani 0.529(8) 1 d D U P B 1
O4 O 0.8904(12) 0.4976(9) 0.3309(7) 0.039(3) Uani 0.664(7) 1 d D U P B 1
C36 C 0.9925(16) 0.3827(9) 0.1790(10) 0.052(2) Uani 0.653(7) 1 d D U P B 1
C37 C 0.9790(15) 0.3166(9) 0.2264(11) 0.085(3) Uani 0.653(7) 1 d D U P B 1
C38 C 1.1356(17) 0.3854(8) 0.1763(9) 0.072(3) Uani 0.653(7) 1 d D U P B 1
C39 C 0.9015(14) 0.3784(8) 0.0933(10) 0.066(3) Uani 0.653(7) 1 d D U P B 1
C40 C 0.990(2) 0.6268(11) 0.1780(13) 0.060(3) Uani 0.488(9) 1 d D U P B 1
C41 C 0.914(2) 0.6229(10) 0.0924(13) 0.075(3) Uani 0.488(9) 1 d D U P B 1
C42 C 0.9661(18) 0.6950(10) 0.2081(11) 0.076(3) Uani 0.488(9) 1 d D U P B 1
C43 C 1.130(2) 0.6201(11) 0.1868(12) 0.081(3) Uani 0.488(9) 1 d D U P B 1
C44 C 0.6071(18) 0.5087(11) 0.1733(11) 0.042(2) Uani 0.529(8) 1 d D U P B 1
C45 C 0.5703(18) 0.5807(10) 0.1987(11) 0.070(3) Uani 0.529(8) 1 d D U P B 1
C46 C 0.5763(15) 0.4621(8) 0.2339(10) 0.060(2) Uani 0.529(8) 1 d D U P B 1
C47 C 0.5324(13) 0.5011(10) 0.0851(8) 0.059(2) Uani 0.529(8) 1 d D U P B 1
C48 C 0.9602(11) 0.5105(8) 0.4056(8) 0.0413(19) Uani 0.664(7) 1 d D U P B 1
C49 C 0.9026(10) 0.4699(5) 0.4584(6) 0.0421(19) Uani 0.664(7) 1 d D U P B 1
C50 C 0.9497(11) 0.5874(6) 0.4319(8) 0.059(2) Uani 0.664(7) 1 d D U P B 1
C51 C 1.1045(7) 0.4990(8) 0.4208(5) 0.0424(17) Uani 0.664(7) 1 d D U P B 1
F1A F 0.8318(17) 0.3031(12) 0.1708(15) 0.095(4) Uani 0.347(7) 1 d D U P B 2
F2A F 0.972(2) 0.3046(12) 0.2824(12) 0.101(4) Uani 0.347(7) 1 d D U P B 2
F2AA F 1.005(2) 0.4326(10) 0.0644(14) 0.093(3) Uani 0.347(7) 1 d D U P B 2
F3A F 1.024(2) 0.2641(12) 0.1853(15) 0.083(4) Uani 0.347(7) 1 d D U P B 2
F4A F 1.1868(19) 0.3580(10) 0.2820(11) 0.084(4) Uani 0.347(7) 1 d D U P B 2
F5A F 1.200(2) 0.3543(11) 0.1658(14) 0.075(6) Uani 0.347(7) 1 d D U P B 2
F6A F 1.186(2) 0.4492(9) 0.2216(14) 0.095(4) Uani 0.347(7) 1 d D U P B 2
F7A F 0.962(3) 0.3269(11) 0.0652(18) 0.080(5) Uani 0.347(7) 1 d D U P B 2
F9A F 0.8186(17) 0.4023(12) 0.0682(13) 0.079(3) Uani 0.347(7) 1 d D U P B 2
F10A F 0.7945(19) 0.6599(9) 0.1118(11) 0.088(3) Uani 0.512(9) 1 d D U P B 2
F11A F 0.872(2) 0.5840(9) 0.0575(13) 0.099(4) Uani 0.512(9) 1 d D U P B 2
F12A F 0.931(2) 0.6872(8) 0.0582(13) 0.088(4) Uani 0.512(9) 1 d D U P B 2
F13A F 0.8943(15) 0.6653(7) 0.2627(10) 0.083(3) Uani 0.512(9) 1 d D U P B 2
F14A F 0.9923(16) 0.7372(6) 0.2106(10) 0.081(3) Uani 0.512(9) 1 d D U P B 2
F15A F 1.0969(17) 0.6728(8) 0.3018(11) 0.098(4) Uani 0.512(9) 1 d D U P B 2
F16A F 1.175(3) 0.6826(8) 0.1692(13) 0.083(4) Uani 0.512(9) 1 d D U P B 2
F17A F 1.135(2) 0.5867(9) 0.1081(10) 0.095(3) Uani 0.512(9) 1 d D U P B 2
F18A F 1.2096(19) 0.5858(9) 0.2337(11) 0.094(4) Uani 0.512(9) 1 d D U P B 2
F19A F 0.4648(17) 0.5841(12) 0.2148(12) 0.078(4) Uani 0.471(8) 1 d D U P B 2
F20A F 0.6172(15) 0.5382(9) 0.2958(9) 0.074(3) Uani 0.471(8) 1 d D U P B 2
F21A F 0.6483(16) 0.6076(8) 0.2116(9) 0.077(3) Uani 0.471(8) 1 d D U P B 2
F22A F 0.4631(15) 0.4229(10) 0.2040(12) 0.072(3) Uani 0.471(8) 1 d D U P B 2
F23A F 0.5747(17) 0.3891(8) 0.1284(10) 0.089(4) Uani 0.471(8) 1 d D U P B 2
F24A F 0.6682(16) 0.4064(10) 0.2590(12) 0.076(4) Uani 0.471(8) 1 d D U P B 2
F25A F 0.4104(16) 0.5193(11) 0.0684(13) 0.076(4) Uani 0.471(8) 1 d D U P B 2
F26A F 0.5366(16) 0.5966(9) 0.0984(10) 0.086(3) Uani 0.471(8) 1 d D U P B 2
F27A F 0.5770(12) 0.5209(8) 0.0388(6) 0.067(3) Uani 0.471(8) 1 d D U P B 2
F28A F 0.9787(15) 0.4116(9) 0.4987(9) 0.046(3) Uani 0.336(7) 1 d D U P B 2
F29A F 0.8332(15) 0.3997(9) 0.3831(10) 0.051(3) Uani 0.336(7) 1 d D U P B 2
F30A F 0.801(2) 0.4819(12) 0.4631(13) 0.056(3) Uani 0.336(7) 1 d D U P B 2
F31A F 1.1048(15) 0.5804(12) 0.4225(13) 0.065(3) Uani 0.336(7) 1 d D U P B 2
F32A F 0.991(2) 0.6021(13) 0.5116(12) 0.069(4) Uani 0.336(7) 1 d D U P B 2
F33A F 0.8789(18) 0.6040(12) 0.3869(14) 0.081(4) Uani 0.336(7) 1 d D U P B 2
F34A F 1.150(2) 0.4814(14) 0.3652(12) 0.062(3) Uani 0.336(7) 1 d D U P B 2
F35A F 1.058(2) 0.3976(9) 0.4072(14) 0.079(4) Uani 0.336(7) 1 d D U P B 2
F36A F 1.1719(19) 0.4741(12) 0.4880(10) 0.057(3) Uani 0.336(7) 1 d D U P B 2
O1A O 0.986(3) 0.4475(13) 0.2005(16) 0.051(3) Uani 0.347(7) 1 d D U P B 2
O2A O 0.9789(14) 0.5609(7) 0.2044(10) 0.046(3) Uani 0.512(9) 1 d D U P B 2
O3A O 0.7340(14) 0.5112(11) 0.1776(13) 0.036(3) Uani 0.471(8) 1 d D U P B 2
O4A O 0.908(3) 0.5168(16) 0.3273(17) 0.044(4) Uani 0.336(7) 1 d D U P B 2
C36A C 0.992(3) 0.3825(14) 0.1807(17) 0.059(3) Uani 0.347(7) 1 d D U P B 2
C37A C 0.953(2) 0.3105(14) 0.2062(13) 0.086(3) Uani 0.347(7) 1 d D U P B 2
C38A C 1.144(3) 0.3854(13) 0.2083(16) 0.076(3) Uani 0.347(7) 1 d D U P B 2
C39A C 0.9388(19) 0.3871(11) 0.0886(15) 0.073(3) Uani 0.347(7) 1 d D U P B 2
C40A C 1.000(2) 0.6239(11) 0.1783(12) 0.059(3) Uani 0.512(9) 1 d D U P B 2
C41A C 0.905(2) 0.6374(9) 0.1015(11) 0.080(3) Uani 0.512(9) 1 d D U P B 2
C42A C 0.9934(17) 0.6743(8) 0.2381(11) 0.074(3) Uani 0.512(9) 1 d D U P B 2
C43A C 1.1338(19) 0.6202(10) 0.1723(11) 0.080(3) Uani 0.512(9) 1 d D U P B 2
C44A C 0.611(2) 0.4996(11) 0.1744(12) 0.041(2) Uani 0.471(8) 1 d D U P B 2
C45A C 0.5779(18) 0.5562(11) 0.2230(12) 0.067(3) Uani 0.471(8) 1 d D U P B 2
C46A C 0.5786(17) 0.4271(11) 0.1909(11) 0.063(3) Uani 0.471(8) 1 d D U P B 2
C47A C 0.5314(17) 0.5286(11) 0.0975(10) 0.069(3) Uani 0.471(8) 1 d D U P B 2
C48A C 0.965(2) 0.4965(12) 0.4024(16) 0.045(3) Uani 0.336(7) 1 d D U P B 2
C49A C 0.8928(17) 0.4499(10) 0.4414(12) 0.058(3) Uani 0.336(7) 1 d D U P B 2
C50A C 0.9800(19) 0.5689(11) 0.4364(14) 0.070(3) Uani 0.336(7) 1 d D U P B 2
C51A C 1.0988(19) 0.4654(11) 0.4172(12) 0.065(3) Uani 0.336(7) 1 d D U P B 2
C52 C 1.081(4) 0.4829(17) 0.861(2) 0.106(6) Uani 0.492(15) 1 d D U P C 1
H52A H 1.094708 0.491169 0.810655 0.159 Uiso 0.492(15) 1 calc R U P C 1
H52B H 0.991219 0.474023 0.854217 0.159 Uiso 0.492(15) 1 calc R U P C 1
H52C H 1.107841 0.522492 0.894790 0.159 Uiso 0.492(15) 1 calc R U P C 1
C53 C 1.169(4) 0.4156(16) 0.9045(18) 0.109(5) Uani 0.492(15) 1 d D U P C 1
H53A H 1.137921 0.384138 0.860150 0.130 Uiso 0.492(15) 1 calc R U P C 1
H53B H 1.251260 0.431243 0.899580 0.130 Uiso 0.492(15) 1 calc R U P C 1
C54 C 1.226(4) 0.3587(18) 0.972(2) 0.114(5) Uani 0.492(15) 1 d D U P C 1
H54A H 1.150901 0.332351 0.974448 0.137 Uiso 0.492(15) 1 calc R U P C 1
H54B H 1.252712 0.384391 1.021750 0.137 Uiso 0.492(15) 1 calc R U P C 1
C55 C 1.339(3) 0.3024(18) 0.981(2) 0.119(5) Uani 0.492(15) 1 d D U P C 1
H55A H 1.397986 0.329116 0.960675 0.142 Uiso 0.492(15) 1 calc R U P C 1
H55B H 1.295662 0.272685 0.936842 0.142 Uiso 0.492(15) 1 calc R U P C 1
C56 C 1.444(3) 0.2464(17) 1.037(2) 0.122(6) Uani 0.492(15) 1 d D U P C 1
H56A H 1.466334 0.264412 1.090969 0.147 Uiso 0.492(15) 1 calc R U P C 1
H56B H 1.394626 0.205031 1.037270 0.147 Uiso 0.492(15) 1 calc R U P C 1
C57 C 1.584(3) 0.2203(18) 1.025(2) 0.117(6) Uani 0.492(15) 1 d D U P C 1
H57A H 1.624687 0.187981 1.065870 0.175 Uiso 0.492(15) 1 calc R U P C 1
H57B H 1.567693 0.198865 0.973690 0.175 Uiso 0.492(15) 1 calc R U P C 1
H57C H 1.640238 0.258939 1.028015 0.175 Uiso 0.492(15) 1 calc R U P C 1
C52A C 1.104(3) 0.5163(14) 0.8415(13) 0.096(6) Uani 0.508(15) 1 d D U P C 2
H52D H 1.098227 0.563793 0.853862 0.144 Uiso 0.508(15) 1 calc R U P C 2
H52E H 1.182663 0.508667 0.827476 0.144 Uiso 0.508(15) 1 calc R U P C 2
H52F H 1.031015 0.503725 0.797488 0.144 Uiso 0.508(15) 1 calc R U P C 2
C53A C 1.106(4) 0.4693(13) 0.9197(16) 0.108(5) Uani 0.508(15) 1 d D U P C 2
H53C H 1.179231 0.484031 0.963869 0.130 Uiso 0.508(15) 1 calc R U P C 2
H53D H 1.028177 0.479109 0.933998 0.130 Uiso 0.508(15) 1 calc R U P C 2
C54A C 1.117(3) 0.3863(12) 0.911(2) 0.114(5) Uani 0.508(15) 1 d D U P C 2
H54C H 1.094242 0.376093 0.854588 0.137 Uiso 0.508(15) 1 calc R U P C 2
H54D H 1.049775 0.365918 0.930374 0.137 Uiso 0.508(15) 1 calc R U P C 2
C55A C 1.252(3) 0.3461(19) 0.955(2) 0.115(5) Uani 0.508(15) 1 d D U P C 2
H55C H 1.305155 0.386548 0.971946 0.138 Uiso 0.508(15) 1 calc R U P C 2
H55D H 1.271925 0.332737 0.906278 0.138 Uiso 0.508(15) 1 calc R U P C 2
C56A C 1.353(3) 0.2902(18) 1.016(2) 0.114(5) Uani 0.508(15) 1 d D U P C 2
H56C H 1.305372 0.249144 1.020431 0.137 Uiso 0.508(15) 1 calc R U P C 2
H56D H 1.385807 0.310368 1.068430 0.137 Uiso 0.508(15) 1 calc R U P C 2
C57A C 1.481(3) 0.2688(16) 0.982(2) 0.114(5) Uani 0.508(15) 1 d D U P C 2
H57D H 1.535882 0.236996 1.017986 0.171 Uiso 0.508(15) 1 calc R U P C 2
H57E H 1.448540 0.248066 0.930105 0.171 Uiso 0.508(15) 1 calc R U P C 2
H57F H 1.528926 0.309253 0.978075 0.171 Uiso 0.508(15) 1 calc R U P C 2

loop_
_atom_site_aniso_label
_atom_site_aniso_U_11
_atom_site_aniso_U_22
_atom_site_aniso_U_33
_atom_site_aniso_U_23
_atom_site_aniso_U_13
_atom_site_aniso_U_12
Sn1 0.02856(16) 0.02391(16) 0.02748(16) 0.0000(3) 0.01131(11) -0.0005(3)
N1 0.027(4) 0.027(4) 0.030(4) -0.006(3) 0.014(3) -0.001(3)
N2 0.029(4) 0.015(3) 0.029(4) 0.001(3) 0.008(3) -0.003(3)
N3 0.032(4) 0.037(5) 0.033(5) -0.007(4) 0.014(4) -0.004(4)
N4 0.045(5) 0.024(4) 0.042(5) 0.009(4) 0.017(4) 0.003(4)
N5 0.038(2) 0.043(2) 0.0284(18) -0.001(5) 0.0071(15) 0.003(6)
C1 0.024(4) 0.029(4) 0.022(4) -0.004(3) 0.008(4) -0.003(3)
C2 0.0272(19) 0.032(2) 0.0268(18) 0.004(5) 0.0102(15) 0.005(5)
C3 0.023(4) 0.024(4) 0.033(5) 0.005(4) 0.008(4) -0.002(3)
C4 0.052(7) 0.017(4) 0.051(7) -0.008(4) 0.015(5) 0.003(4)
C5 0.051(6) 0.053(7) 0.029(5) -0.012(4) 0.023(5) 0.006(5)
C6 0.055(7) 0.032(5) 0.056(7) 0.012(5) 0.028(6) 0.008(5)
C7 0.046(6) 0.037(6) 0.046(6) 0.017(5) 0.014(5) 0.016(5)
C8 0.050(3) 0.044(3) 0.027(2) -0.006(5) 0.0077(19) -0.009(5)
C12 0.031(5) 0.029(5) 0.038(6) -0.006(5) 0.010(4) -0.004(4)
C13 0.048(6) 0.020(5) 0.029(5) -0.004(3) 0.018(4) -0.007(4)
C14 0.062(8) 0.034(6) 0.055(8) 0.009(5) 0.029(6) -0.005(5)
C15 0.043(6) 0.040(6) 0.054(7) 0.018(5) 0.012(5) 0.011(4)
C16 0.040(6) 0.040(6) 0.048(7) 0.011(5) 0.012(5) 0.015(5)
C17 0.042(6) 0.020(5) 0.037(6) -0.001(4) 0.015(5) -0.001(4)
C18 0.028(4) 0.021(4) 0.050(6) 0.007(4) 0.017(4) 0.006(3)
C19 0.051(7) 0.028(5) 0.072(9) 0.009(5) 0.032(7) 0.010(5)
C20 0.025(5) 0.042(6) 0.069(8) -0.012(6) 0.009(5) -0.008(4)
C21 0.051(7) 0.026(4) 0.037(6) 0.001(4) 0.019(5) -0.014(4)
C22 0.038(6) 0.042(6) 0.066(9) -0.016(6) 0.021(6) -0.012(5)
C23 0.031(5) 0.033(5) 0.073(9) -0.004(5) 0.025(5) -0.009(4)
C24 0.034(5) 0.014(4) 0.026(5) -0.002(3) 0.012(4) -0.003(3)
C25 0.024(5) 0.030(5) 0.039(6) 0.002(4) 0.008(4) -0.002(4)
C26 0.044(7) 0.028(5) 0.049(7) -0.003(5) 0.015(5) -0.005(5)
C27 0.075(8) 0.024(5) 0.058(8) -0.011(4) 0.036(7) -0.005(5)
C28 0.039(5) 0.024(4) 0.047(6) -0.007(4) 0.019(5) -0.001(4)
C29 0.027(4) 0.030(6) 0.048(7) 0.000(4) 0.016(4) 0.001(4)
C30 0.019(4) 0.045(6) 0.056(8) 0.004(5) 0.013(4) 0.001(4)
C31 0.063(9) 0.067(9) 0.057(8) 0.005(7) 0.020(7) 0.035(7)
C32 0.056(8) 0.065(8) 0.048(7) -0.004(6) 0.033(6) 0.001(7)
C33 0.027(5) 0.035(5) 0.053(6) 0.003(4) 0.005(4) 0.003(4)
C34 0.043(7) 0.042(6) 0.072(9) 0.005(6) 0.009(6) -0.014(5)
C35 0.031(5) 0.052(6) 0.048(7) 0.009(5) 0.017(5) 0.005(5)
C9 0.055(10) 0.052(7) 0.052(9) 0.009(8) 0.014(9) -0.007(8)
C10 0.057(7) 0.068(10) 0.036(8) -0.009(11) 0.000(7) -0.006(9)
C11 0.057(7) 0.055(6) 0.018(4) -0.015(5) -0.002(5) -0.005(5)
C9A 0.064(9) 0.054(8) 0.060(9) 0.014(8) 0.011(9) -0.008(8)
C10A 0.056(5) 0.059(10) 0.030(5) -0.012(7) 0.000(4) 0.008(7)
C11A 0.057(7) 0.055(6) 0.018(4) -0.015(5) -0.002(5) -0.005(5)
Al1 0.0240(6) 0.0316(6) 0.0320(6) 0.0005(18) 0.0076(5) -0.0004(16)
F1 0.083(6) 0.121(7) 0.131(8) 0.019(7) 0.056(6) -0.014(6)
F1AA 0.082(6) 0.080(6) 0.080(6) 0.022(5) -0.003(5) 0.005(5)
F2 0.093(6) 0.080(6) 0.093(6) 0.032(5) 0.030(5) 0.033(5)
F3 0.108(7) 0.073(5) 0.139(7) 0.023(6) 0.037(7) -0.005(6)
F4 0.052(5) 0.096(7) 0.104(6) 0.031(5) -0.015(5) 0.013(5)
F5 0.065(6) 0.087(6) 0.102(7) 0.012(6) 0.045(5) 0.032(5)
F6 0.076(5) 0.093(6) 0.102(6) 0.023(5) 0.027(5) -0.016(5)
F7 0.090(6) 0.097(7) 0.069(6) -0.022(5) 0.027(5) 0.018(5)
F9 0.058(5) 0.083(6) 0.086(6) -0.013(5) 0.016(4) -0.004(4)
F10 0.097(5) 0.068(5) 0.089(6) 0.011(5) 0.013(5) 0.005(4)
F11 0.122(9) 0.063(7) 0.076(7) -0.018(6) -0.010(7) 0.001(7)
F12 0.112(8) 0.076(7) 0.078(7) 0.022(6) 0.035(6) -0.004(7)
F13 0.121(7) 0.042(5) 0.113(7) -0.004(5) 0.064(6) 0.009(5)
F14 0.138(8) 0.031(5) 0.109(7) -0.002(5) 0.064(7) -0.005(6)
F15 0.122(7) 0.058(6) 0.100(6) -0.026(5) 0.045(6) -0.015(5)
F16 0.083(7) 0.087(7) 0.100(7) -0.019(6) 0.063(6) -0.027(6)
F17 0.093(6) 0.075(6) 0.121(7) -0.001(6) 0.065(6) 0.002(5)
F18 0.088(7) 0.096(7) 0.110(7) -0.003(6) 0.036(6) -0.009(7)
F19 0.047(5) 0.095(8) 0.101(8) -0.032(7) 0.016(5) 0.032(5)
F20 0.069(6) 0.089(6) 0.067(5) -0.033(5) 0.009(5) 0.013(5)
F21 0.092(6) 0.082(6) 0.084(6) 0.002(5) 0.014(5) 0.018(5)
F22 0.049(5) 0.077(7) 0.089(7) 0.016(6) 0.016(5) -0.019(5)
F23 0.069(7) 0.049(5) 0.113(7) 0.010(5) -0.001(6) -0.010(5)
F24 0.049(4) 0.090(8) 0.038(3) 0.015(4) 0.022(3) 0.003(5)
F25 0.036(4) 0.121(9) 0.050(6) 0.007(6) -0.006(4) -0.004(6)
F26 0.081(5) 0.099(6) 0.065(6) 0.024(5) -0.002(5) 0.006(5)
F27 0.070(6) 0.110(8) 0.043(5) -0.022(5) -0.004(4) 0.013(6)
F28 0.059(4) 0.092(5) 0.036(3) 0.009(3) 0.008(3) -0.001(4)
F29 0.087(6) 0.042(4) 0.059(4) 0.004(3) 0.010(4) 0.008(4)
F30 0.032(3) 0.068(7) 0.060(3) 0.000(6) 0.020(2) 0.003(5)
F31 0.064(5) 0.050(4) 0.114(6) 0.003(4) 0.021(4) -0.020(4)
F32 0.069(5) 0.109(8) 0.070(5) -0.041(6) 0.011(4) 0.000(7)
F33 0.060(5) 0.067(5) 0.095(6) -0.029(5) 0.036(5) 0.000(4)
F34 0.033(3) 0.103(7) 0.047(3) -0.003(5) 0.017(3) 0.010(4)
F35 0.057(5) 0.096(5) 0.096(5) -0.010(5) 0.003(4) 0.042(4)
F36 0.023(2) 0.094(7) 0.037(3) -0.011(4) 0.001(2) 0.007(4)
O1 0.044(4) 0.053(5) 0.054(5) -0.001(4) 0.010(3) 0.025(4)
O2 0.070(6) 0.035(5) 0.069(6) -0.007(5) 0.043(5) -0.006(5)
O3 0.024(4) 0.055(7) 0.035(5) 0.006(6) 0.006(4) -0.007(5)
O4 0.024(4) 0.065(8) 0.028(3) 0.005(5) 0.008(2) -0.003(5)
C36 0.043(4) 0.050(4) 0.068(5) 0.001(4) 0.025(4) 0.026(4)
C37 0.078(5) 0.077(5) 0.108(6) 0.020(5) 0.040(5) 0.008(5)
C38 0.051(5) 0.078(5) 0.088(6) 0.015(5) 0.022(5) 0.019(5)
C39 0.061(5) 0.069(5) 0.071(5) -0.005(4) 0.024(4) 0.018(4)
C40 0.079(5) 0.038(5) 0.073(5) -0.004(4) 0.040(4) -0.012(4)
C41 0.100(6) 0.049(6) 0.075(5) 0.007(5) 0.025(5) -0.007(5)
C42 0.109(6) 0.041(5) 0.091(6) -0.012(5) 0.051(5) -0.004(5)
C43 0.082(5) 0.075(5) 0.101(6) -0.009(5) 0.050(5) -0.018(5)
C44 0.025(4) 0.066(5) 0.035(4) 0.002(4) 0.008(3) -0.002(4)
C45 0.055(5) 0.084(5) 0.065(5) -0.006(4) 0.011(4) 0.013(5)
C46 0.044(4) 0.063(5) 0.068(5) 0.005(4) 0.012(4) -0.010(4)
C47 0.042(4) 0.092(6) 0.038(4) 0.005(5) 0.003(3) 0.008(5)
C48 0.025(3) 0.063(5) 0.035(3) -0.004(4) 0.007(3) 0.000(4)
C49 0.040(4) 0.047(4) 0.036(4) -0.006(3) 0.007(3) -0.003(4)
C50 0.040(4) 0.056(5) 0.074(5) -0.009(4) 0.007(4) -0.009(4)
C51 0.027(3) 0.069(4) 0.029(3) -0.010(5) 0.005(2) 0.008(4)
F1A 0.076(6) 0.092(7) 0.122(7) 0.009(7) 0.037(6) -0.006(6)
F2A 0.100(7) 0.095(7) 0.113(7) 0.030(6) 0.040(6) 0.006(7)
F2AA 0.094(6) 0.093(7) 0.092(6) 0.017(6) 0.025(6) 0.005(6)
F3A 0.071(8) 0.052(7) 0.127(9) 0.022(7) 0.033(7) 0.009(7)
F4A 0.065(6) 0.076(7) 0.098(7) 0.013(6) 0.005(6) 0.022(6)
F5A 0.051(9) 0.068(10) 0.117(13) -0.014(9) 0.040(9) 0.006(8)
F6A 0.069(7) 0.082(7) 0.116(8) 0.017(7) 0.000(7) -0.007(6)
F7A 0.090(8) 0.083(8) 0.064(8) -0.010(7) 0.017(7) 0.016(7)
F9A 0.070(6) 0.082(7) 0.077(6) 0.000(6) 0.010(6) 0.015(6)
F10A 0.097(5) 0.068(5) 0.089(6) 0.011(5) 0.013(5) 0.005(4)
F11A 0.120(8) 0.065(7) 0.087(6) -0.008(6) -0.011(6) 0.003(6)
F12A 0.115(8) 0.063(7) 0.082(7) 0.026(6) 0.026(6) -0.007(6)
F13A 0.117(6) 0.050(5) 0.104(6) -0.002(5) 0.069(5) -0.001(5)
F14A 0.124(7) 0.034(5) 0.101(6) -0.009(5) 0.055(6) 0.002(5)
F15A 0.123(7) 0.071(6) 0.094(7) -0.018(6) 0.023(6) -0.004(6)
F16A 0.082(7) 0.085(7) 0.099(8) -0.026(6) 0.055(7) -0.043(6)
F17A 0.103(7) 0.091(7) 0.111(7) -0.015(6) 0.064(6) -0.006(6)
F18A 0.082(7) 0.080(7) 0.120(7) -0.018(6) 0.031(6) 0.004(6)
F19A 0.056(6) 0.095(8) 0.079(7) -0.038(6) 0.015(5) 0.027(6)
F20A 0.063(5) 0.097(7) 0.057(5) -0.022(5) 0.012(4) 0.008(5)
F21A 0.076(6) 0.070(6) 0.080(6) -0.020(5) 0.015(5) 0.007(5)
F22A 0.048(5) 0.062(7) 0.102(7) 0.007(6) 0.014(5) -0.019(5)
F23A 0.090(8) 0.058(7) 0.100(8) -0.039(6) 0.002(7) 0.005(6)
F24A 0.052(7) 0.051(6) 0.099(8) 0.022(6) -0.018(6) -0.011(6)
F25A 0.046(5) 0.115(8) 0.055(6) 0.014(7) -0.005(4) 0.011(6)
F26A 0.077(5) 0.097(6) 0.067(6) 0.022(5) -0.002(5) 0.011(5)
F27A 0.060(4) 0.115(8) 0.025(3) 0.001(4) 0.012(3) 0.011(5)
F28A 0.044(5) 0.049(6) 0.044(5) 0.023(5) 0.013(4) 0.017(5)
F29A 0.038(6) 0.055(6) 0.059(6) 0.003(6) 0.014(5) -0.003(5)
F30A 0.049(6) 0.057(7) 0.059(6) 0.020(6) 0.015(5) 0.001(6)
F31A 0.043(5) 0.076(6) 0.070(6) 0.001(6) 0.006(5) -0.021(5)
F32A 0.059(7) 0.068(8) 0.081(7) -0.037(7) 0.022(6) -0.009(7)
F33A 0.069(7) 0.068(6) 0.102(7) -0.012(7) 0.021(6) -0.010(6)
F34A 0.040(6) 0.097(7) 0.047(6) -0.010(7) 0.012(5) 0.015(7)
F35A 0.065(9) 0.080(8) 0.090(9) 0.004(7) 0.021(7) 0.035(7)
F36A 0.035(5) 0.086(8) 0.045(5) 0.004(7) 0.003(5) 0.015(7)
O1A 0.044(4) 0.053(5) 0.054(5) -0.001(4) 0.010(3) 0.025(4)
O2A 0.052(6) 0.035(5) 0.065(6) 0.002(5) 0.037(5) 0.001(4)
O3A 0.023(4) 0.056(9) 0.029(5) 0.016(7) 0.009(4) -0.001(6)
O4A 0.032(8) 0.060(9) 0.037(6) 0.000(6) 0.006(6) 0.002(7)
C36A 0.050(5) 0.057(5) 0.074(5) 0.002(5) 0.024(5) 0.022(5)
C37A 0.078(5) 0.076(5) 0.109(6) 0.019(5) 0.036(5) 0.011(5)
C38A 0.056(5) 0.075(6) 0.096(6) 0.012(6) 0.019(5) 0.015(5)
C39A 0.070(5) 0.075(6) 0.073(5) -0.004(5) 0.021(5) 0.016(5)
C40A 0.079(5) 0.037(4) 0.073(5) -0.003(4) 0.039(4) -0.011(4)
C41A 0.101(6) 0.055(6) 0.080(5) 0.010(5) 0.022(5) -0.006(5)
C42A 0.105(6) 0.040(5) 0.090(5) -0.010(4) 0.051(5) -0.005(5)
C43A 0.082(5) 0.075(5) 0.099(6) -0.012(5) 0.050(5) -0.017(5)
C44A 0.026(4) 0.063(4) 0.034(4) 0.001(5) 0.010(3) -0.002(5)
C45A 0.052(4) 0.080(5) 0.066(4) -0.018(4) 0.013(4) 0.012(4)
C46A 0.044(5) 0.061(5) 0.075(6) -0.004(5) 0.006(5) -0.012(5)
C47A 0.050(4) 0.104(6) 0.046(4) 0.011(5) 0.003(4) 0.003(5)
C48A 0.034(4) 0.063(5) 0.037(4) -0.003(5) 0.006(4) 0.001(5)
C49A 0.050(5) 0.065(5) 0.052(5) 0.009(5) 0.005(4) 0.006(5)
C50A 0.058(5) 0.074(5) 0.076(5) -0.020(5) 0.017(5) -0.011(5)
C51A 0.042(5) 0.091(6) 0.055(5) -0.003(6) 0.005(4) 0.013(5)
C52 0.105(10) 0.122(10) 0.081(9) -0.012(8) 0.010(8) -0.019(9)
C53 0.118(8) 0.114(8) 0.094(7) -0.019(7) 0.033(7) -0.024(7)
C54 0.120(8) 0.112(7) 0.108(8) -0.020(7) 0.033(7) -0.026(6)
C55 0.122(8) 0.105(7) 0.120(8) -0.028(7) 0.022(7) -0.032(6)
C56 0.129(9) 0.107(8) 0.122(9) -0.026(7) 0.024(7) -0.027(7)
C57 0.126(11) 0.091(10) 0.121(11) -0.034(10) 0.018(10) -0.040(9)
C52A 0.097(10) 0.111(11) 0.062(9) 0.018(9) -0.004(8) -0.012(10)
C53A 0.112(8) 0.119(8) 0.090(8) 0.004(7) 0.024(7) -0.012(7)
C54A 0.128(8) 0.116(8) 0.098(8) -0.012(7) 0.035(7) -0.020(7)
C55A 0.121(8) 0.111(7) 0.109(8) -0.023(7) 0.029(7) -0.027(6)
C56A 0.121(8) 0.106(7) 0.112(8) -0.023(7) 0.029(7) -0.031(7)
C57A 0.124(9) 0.093(9) 0.117(9) -0.034(8) 0.025(8) -0.035(8)

loop_
_atom_type_symbol
_atom_type_description
_atom_type_scat_dispersion_real
_atom_type_scat_dispersion_imag
_atom_type_scat_source
C C 0.0181 0.0091 'International Tables Vol C Tables 4.2.6.8 and 6.1.1.4'
H H 0.0000 0.0000 'International Tables Vol C Tables 4.2.6.8 and 6.1.1.4'
Al Al 0.2130 0.2455 'International Tables Vol C Tables 4.2.6.8 and 6.1.1.4'
F F 0.0727 0.0534 'International Tables Vol C Tables 4.2.6.8 and 6.1.1.4'
N N 0.0311 0.0180 'International Tables Vol C Tables 4.2.6.8 and 6.1.1.4'
O O 0.0492 0.0322 'International Tables Vol C Tables 4.2.6.8 and 6.1.1.4'
Sn Sn 0.0259 5.4591 'International Tables Vol C Tables 4.2.6.8 and 6.1.1.4'

loop_
_geom_angle_atom_site_label_1
_geom_angle_atom_site_label_2
_geom_angle_atom_site_label_3
_geom_angle
_geom_angle_site_symmetry_1
_geom_angle_site_symmetry_3
_geom_angle_publ_flag
N1 Sn1 N2 88.63(14) . . ?
N1 Sn1 N5 88.1(3) . . ?
N2 Sn1 N5 87.7(3) . . ?
C1 N1 C12 123.1(9) . . ?
C1 N1 Sn1 122.9(7) . . ?
C12 N1 Sn1 113.5(7) . . ?
C3 N2 C24 124.6(8) . . ?
C3 N2 Sn1 122.3(6) . . ?
C24 N2 Sn1 112.9(6) . . ?
C1 N3 C4 118.2(9) . . ?
C1 N3 C5 118.8(9) . . ?
C4 N3 C5 116.4(9) . . ?
C3 N4 C6 122.1(9) . . ?
C3 N4 C7 121.6(9) . . ?
C6 N4 C7 111.2(9) . . ?
C8 N5 Sn1 120.4(3) . . ?
C8 N5 H5A 107.2 . . ?
Sn1 N5 H5A 107.2 . . ?
C8 N5 H5B 107.2 . . ?
Sn1 N5 H5B 107.2 . . ?
H5A N5 H5B 106.9 . . ?
N3 C1 N1 118.1(9) . . ?
N3 C1 C2 120.3(8) . . ?
N1 C1 C2 121.6(8) . . ?
C3 C2 C1 130.9(4) . . ?
C3 C2 H2 114.6 . . ?
C1 C2 H2 114.6 . . ?
N2 C3 C2 126.6(9) . . ?
N2 C3 N4 118.7(9) . . ?
C2 C3 N4 114.4(9) . . ?
N3 C4 H4A 109.5 . . ?
N3 C4 H4B 109.5 . . ?
H4A C4 H4B 109.5 . . ?
N3 C4 H4C 109.5 . . ?
H4A C4 H4C 109.5 . . ?
H4B C4 H4C 109.5 . . ?
N3 C5 H5C 109.5 . . ?
N3 C5 H5D 109.5 . . ?
H5C C5 H5D 109.5 . . ?
N3 C5 H5E 109.5 . . ?
H5C C5 H5E 109.5 . . ?
H5D C5 H5E 109.5 . . ?
N4 C6 H6A 109.5 . . ?
N4 C6 H6B 109.5 . . ?
H6A C6 H6B 109.5 . . ?
N4 C6 H6C 109.5 . . ?
H6A C6 H6C 109.5 . . ?
H6B C6 H6C 109.5 . . ?
N4 C7 H7A 109.5 . . ?
N4 C7 H7B 109.5 . . ?
H7A C7 H7B 109.5 . . ?
N4 C7 H7C 109.5 . . ?
H7A C7 H7C 109.5 . . ?
H7B C7 H7C 109.5 . . ?
N5 C8 C9 104.4(16) . . ?
N5 C8 C11 109.4(12) . . ?
C9 C8 C11 112.0(16) . . ?
N5 C8 C9A 107.5(12) . . ?
N5 C8 C10A 110.9(10) . . ?
C9A C8 C10A 106.2(16) . . ?
N5 C8 C11A 106.7(10) . . ?
C9A C8 C11A 113.4(12) . . ?
C10A C8 C11A 112.1(12) . . ?
N5 C8 C10 107.2(16) . . ?
C9 C8 C10 110(2) . . ?
C11 C8 C10 113(2) . . ?
C17 C12 N1 121.5(10) . . ?
C17 C12 C13 121.7(11) . . ?
N1 C12 C13 116.6(10) . . ?
C14 C13 C12 113.5(12) . . ?
C14 C13 C21 121.5(11) . . ?
C12 C13 C21 125.0(11) . . ?
C13 C14 C15 124.5(12) . . ?
C13 C14 H14 117.7 . . ?
C15 C14 H14 117.7 . . ?
C16 C15 C14 118.9(12) . . ?
C16 C15 H15 120.5 . . ?
C14 C15 H15 120.5 . . ?
C15 C16 C17 122.5(12) . . ?
C15 C16 H16 118.8 . . ?
C17 C16 H16 118.8 . . ?
C16 C17 C12 118.7(11) . . ?
C16 C17 C18 117.3(10) . . ?
C12 C17 C18 124.0(10) . . ?
C17 C18 C20 114.1(10) . . ?
C17 C18 C19 110.2(9) . . ?
C20 C18 C19 109.2(9) . . ?
C17 C18 H18 107.7 . . ?
C20 C18 H18 107.7 . . ?
C19 C18 H18 107.7 . . ?
C18 C19 H19A 109.5 . . ?
C18 C19 H19B 109.5 . . ?
H19A C19 H19B 109.5 . . ?
C18 C19 H19C 109.5 . . ?
H19A C19 H19C 109.5 . . ?
H19B C19 H19C 109.5 . . ?
C18 C20 H20A 109.5 . . ?
C18 C20 H20B 109.5 . . ?
H20A C20 H20B 109.5 . . ?
C18 C20 H20C 109.5 . . ?
H20A C20 H20C 109.5 . . ?
H20B C20 H20C 109.5 . . ?
C13 C21 C23 113.5(10) . . ?
C13 C21 C22 111.6(10) . . ?
C23 C21 C22 109.0(9) . . ?
C13 C21 H21 107.5 . . ?
C23 C21 H21 107.5 . . ?
C22 C21 H21 107.5 . . ?
C21 C22 H22A 109.5 . . ?
C21 C22 H22B 109.5 . . ?
H22A C22 H22B 109.5 . . ?
C21 C22 H22C 109.5 . . ?
H22A C22 H22C 109.5 . . ?
H22B C22 H22C 109.5 . . ?
C21 C23 H23A 109.5 . . ?
C21 C23 H23B 109.5 . . ?
H23A C23 H23B 109.5 . . ?
C21 C23 H23C 109.5 . . ?
H23A C23 H23C 109.5 . . ?
H23B C23 H23C 109.5 . . ?
C29 C24 C25 119.5(10) . . ?
C29 C24 N2 121.2(10) . . ?
C25 C24 N2 119.0(9) . . ?
C24 C25 C26 118.5(10) . . ?
C24 C25 C33 123.2(10) . . ?
C26 C25 C33 118.3(10) . . ?
C25 C26 C27 120.3(12) . . ?
C25 C26 H26 119.9 . . ?
C27 C26 H26 119.9 . . ?
C28 C27 C26 120.4(11) . . ?
C28 C27 H27 119.8 . . ?
C26 C27 H27 119.8 . . ?
C27 C28 C29 119.6(11) . . ?
C27 C28 H28 120.2 . . ?
C29 C28 H28 120.2 . . ?
C24 C29 C28 121.7(12) . . ?
C24 C29 C30 123.4(11) . . ?
C28 C29 C30 114.9(11) . . ?
C31 C30 C32 107.7(10) . . ?
C31 C30 C29 110.6(11) . . ?
C32 C30 C29 111.4(11) . . ?
C31 C30 H30 109.0 . . ?
C32 C30 H30 109.0 . . ?
C29 C30 H30 109.0 . . ?
C30 C31 H31A 109.5 . . ?
C30 C31 H31B 109.5 . . ?
H31A C31 H31B 109.5 . . ?
C30 C31 H31C 109.5 . . ?
H31A C31 H31C 109.5 . . ?
H31B C31 H31C 109.5 . . ?
C30 C32 H32A 109.5 . . ?
C30 C32 H32B 109.5 . . ?
H32A C32 H32B 109.5 . . ?
C30 C32 H32C 109.5 . . ?
H32A C32 H32C 109.5 . . ?
H32B C32 H32C 109.5 . . ?
C35 C33 C34 108.1(10) . . ?
C35 C33 C25 111.2(9) . . ?
C34 C33 C25 111.0(11) . . ?
C35 C33 H33 108.8 . . ?
C34 C33 H33 108.8 . . ?
C25 C33 H33 108.8 . . ?
C33 C34 H34A 109.5 . . ?
C33 C34 H34B 109.5 . . ?
H34A C34 H34B 109.5 . . ?
C33 C34 H34C 109.5 . . ?
H34A C34 H34C 109.5 . . ?
H34B C34 H34C 109.5 . . ?
C33 C35 H35A 109.5 . . ?
C33 C35 H35B 109.5 . . ?
H35A C35 H35B 109.5 . . ?
C33 C35 H35C 109.5 . . ?
H35A C35 H35C 109.5 . . ?
H35B C35 H35C 109.5 . . ?
C8 C9 H9A 109.5 . . ?
C8 C9 H9B 109.5 . . ?
H9A C9 H9B 109.5 . . ?
C8 C9 H9C 109.5 . . ?
H9A C9 H9C 109.5 . . ?
H9B C9 H9C 109.5 . . ?
C8 C10 H10A 109.5 . . ?
C8 C10 H10B 109.5 . . ?
H10A C10 H10B 109.5 . . ?
C8 C10 H10C 109.5 . . ?
H10A C10 H10C 109.5 . . ?
H10B C10 H10C 109.5 . . ?
C8 C11 H11A 109.5 . . ?
C8 C11 H11B 109.5 . . ?
H11A C11 H11B 109.5 . . ?
C8 C11 H11C 109.5 . . ?
H11A C11 H11C 109.5 . . ?
H11B C11 H11C 109.5 . . ?
C8 C9A H9AA 109.5 . . ?
C8 C9A H9AB 109.5 . . ?
H9AA C9A H9AB 109.5 . . ?
C8 C9A H9AC 109.5 . . ?
H9AA C9A H9AC 109.5 . . ?
H9AB C9A H9AC 109.5 . . ?
C8 C10A H10D 109.5 . . ?
C8 C10A H10E 109.5 . . ?
H10D C10A H10E 109.5 . . ?
C8 C10A H10F 109.5 . . ?
H10D C10A H10F 109.5 . . ?
H10E C10A H10F 109.5 . . ?
C8 C11A H11D 109.5 . . ?
C8 C11A H11E 109.5 . . ?
H11D C11A H11E 109.5 . . ?
C8 C11A H11F 109.5 . . ?
H11D C11A H11F 109.5 . . ?
H11E C11A H11F 109.5 . . ?
O4A Al1 O2A 106.7(12) . . ?
O4A Al1 O3A 112.4(15) . . ?
O2A Al1 O3A 109.8(9) . . ?
O1 Al1 O3 101.8(9) . . ?
O1 Al1 O2 128.6(6) . . ?
O3 Al1 O2 114.3(9) . . ?
O1 Al1 O4 101.3(8) . . ?
O3 Al1 O4 104.1(9) . . ?
O2 Al1 O4 103.8(8) . . ?
O4A Al1 O1A 122.0(15) . . ?
O2A Al1 O1A 81.9(8) . . ?
O3A Al1 O1A 118.0(12) . . ?
C36 O1 Al1 154.4(12) . . ?
C40 O2 Al1 143.9(15) . . ?
C44 O3 Al1 145.4(18) . . ?
C48 O4 Al1 144.1(11) . . ?
O1 C36 C39 111.4(13) . . ?
O1 C36 C38 118.3(16) . . ?
C39 C36 C38 108.8(12) . . ?
O1 C36 C37 100.5(13) . . ?
C39 C36 C37 110.1(13) . . ?
C38 C36 C37 107.1(11) . . ?
F3 C37 F2 111.3(14) . . ?
F3 C37 F1 105.0(14) . . ?
F2 C37 F1 110.9(15) . . ?
F3 C37 C36 117.0(16) . . ?
F2 C37 C36 108.0(13) . . ?
F1 C37 C36 104.4(14) . . ?
F6 C38 F4 108.5(14) . . ?
F6 C38 F5 109.2(15) . . ?
F4 C38 F5 111.0(14) . . ?
F6 C38 C36 112.0(14) . . ?
F4 C38 C36 107.6(15) . . ?
F5 C38 C36 108.7(14) . . ?
F9 C39 F1AA 104.9(12) . . ?
F9 C39 F7 109.8(14) . . ?
F1AA C39 F7 105.3(14) . . ?
F9 C39 C36 111.1(13) . . ?
F1AA C39 C36 109.0(14) . . ?
F7 C39 C36 116.0(14) . . ?
O2 C40 C43 114.9(19) . . ?
O2 C40 C42 101.5(17) . . ?
C43 C40 C42 108.8(15) . . ?
O2 C40 C41 113.4(19) . . ?
C43 C40 C41 109.9(15) . . ?
C42 C40 C41 107.7(15) . . ?
F12 C41 F11 105.9(17) . . ?
F12 C41 F10 107.3(17) . . ?
F11 C41 F10 104.3(16) . . ?
F12 C41 C40 112.1(19) . . ?
F11 C41 C40 111.7(19) . . ?
F10 C41 C40 114.9(19) . . ?
F13 C42 F14 105.2(16) . . ?
F13 C42 F15 101.9(15) . . ?
F14 C42 F15 102.0(16) . . ?
F13 C42 C40 118.7(17) . . ?
F14 C42 C40 113.0(16) . . ?
F15 C42 C40 114.1(16) . . ?
F17 C43 F18 109.1(17) . . ?
F17 C43 F16 106.6(16) . . ?
F18 C43 F16 103.1(17) . . ?
F17 C43 C40 105.6(17) . . ?
F18 C43 C40 113.4(19) . . ?
F16 C43 C40 119(2) . . ?
O3 C44 C46 101.6(16) . . ?
O3 C44 C47 106.2(14) . . ?
C46 C44 C47 119.8(16) . . ?
O3 C44 C45 122.1(18) . . ?
C46 C44 C45 102.3(14) . . ?
C47 C44 C45 106.0(14) . . ?
F21 C45 F20 106.0(17) . . ?
F21 C45 F19 112.8(18) . . ?
F20 C45 F19 116.1(17) . . ?
F21 C45 C44 115.8(16) . . ?
F20 C45 C44 108.4(16) . . ?
F19 C45 C44 97.9(16) . . ?
F22 C46 F24 99.8(14) . . ?
F22 C46 F23 108.4(15) . . ?
F24 C46 F23 109.7(15) . . ?
F22 C46 C44 112.5(15) . . ?
F24 C46 C44 111.3(14) . . ?
F23 C46 C44 114.2(17) . . ?
F27 C47 F25 109.2(17) . . ?
F27 C47 F26 115.8(16) . . ?
F25 C47 F26 107.6(15) . . ?
F27 C47 C44 117.5(14) . . ?
F25 C47 C44 108.9(14) . . ?
F26 C47 C44 96.9(14) . . ?
O4 C48 C49 107.1(11) . . ?
O4 C48 C51 113.4(11) . . ?
C49 C48 C51 114.1(10) . . ?
O4 C48 C50 113.6(14) . . ?
C49 C48 C50 104.0(9) . . ?
C51 C48 C50 104.4(10) . . ?
F28 C49 F29 108.9(9) . . ?
F28 C49 F30 107.4(9) . . ?
F29 C49 F30 114.3(10) . . ?
F28 C49 C48 113.0(10) . . ?
F29 C49 C48 108.5(10) . . ?
F30 C49 C48 104.8(9) . . ?
F33 C50 F31 115.8(12) . . ?
F33 C50 F32 106.4(12) . . ?
F31 C50 F32 120.0(11) . . ?
F33 C50 C48 110.2(11) . . ?
F31 C50 C48 109.3(11) . . ?
F32 C50 C48 92.7(10) . . ?
F34 C51 F36 114.8(10) . . ?
F34 C51 F35 103.7(10) . . ?
F36 C51 F35 97.6(10) . . ?
F34 C51 C48 114.7(10) . . ?
F36 C51 C48 114.5(8) . . ?
F35 C51 C48 109.3(10) . . ?
C36A O1A Al1 141(3) . . ?
C40A O2A Al1 152.9(13) . . ?
C44A O3A Al1 145.2(18) . . ?
C48A O4A Al1 147(3) . . ?
O1A C36A C39A 101(2) . . ?
O1A C36A C38A 91(2) . . ?
C39A C36A C38A 110.4(18) . . ?
O1A C36A C37A 139(3) . . ?
C39A C36A C37A 107.6(16) . . ?
C38A C36A C37A 106.6(16) . . ?
F1A C37A F2A 108.2(18) . . ?
F1A C37A F3A 113(2) . . ?
F2A C37A F3A 107.7(19) . . ?
F1A C37A C36A 106(2) . . ?
F2A C37A C36A 114(2) . . ?
F3A C37A C36A 108(2) . . ?
F5A C38A F6A 111(2) . . ?
F5A C38A F4A 107(2) . . ?
F6A C38A F4A 102(2) . . ?
F5A C38A C36A 117(2) . . ?
F6A C38A C36A 112(3) . . ?
F4A C38A C36A 108(2) . . ?
F9A C39A F2AA 111.3(18) . . ?
F9A C39A F7A 113.8(19) . . ?
F2AA C39A F7A 110(2) . . ?
F9A C39A C36A 110(2) . . ?
F2AA C39A C36A 108(2) . . ?
F7A C39A C36A 103(2) . . ?
O2A C40A C41A 109.5(15) . . ?
O2A C40A C42A 108.5(15) . . ?
C41A C40A C42A 112.0(15) . . ?
O2A C40A C43A 104.2(15) . . ?
C41A C40A C43A 112.1(15) . . ?
C42A C40A C43A 110.1(14) . . ?
F11A C41A F12A 108.6(16) . . ?
F11A C41A F10A 104.4(16) . . ?
F12A C41A F10A 100.8(14) . . ?
F11A C41A C40A 113.9(17) . . ?
F12A C41A C40A 117.2(18) . . ?
F10A C41A C40A 110.3(16) . . ?
F13A C42A F14A 109.6(13) . . ?
F13A C42A F15A 106.9(14) . . ?
F14A C42A F15A 104.1(12) . . ?
F13A C42A C40A 112.2(15) . . ?
F14A C42A C40A 111.2(15) . . ?
F15A C42A C40A 112.5(16) . . ?
F16A C43A F17A 109.9(16) . . ?
F16A C43A F18A 111.8(17) . . ?
F17A C43A F18A 106.8(16) . . ?
F16A C43A C40A 108(2) . . ?
F17A C43A C40A 110.1(17) . . ?
F18A C43A C40A 110.4(17) . . ?
O3A C44A C47A 106.1(16) . . ?
O3A C44A C45A 104.9(17) . . ?
C47A C44A C45A 93.7(16) . . ?
O3A C44A C46A 116.2(19) . . ?
C47A C44A C46A 115.2(18) . . ?
C45A C44A C46A 117.9(17) . . ?
F20A C45A F19A 104.4(16) . . ?
F20A C45A F21A 109.3(17) . . ?
F19A C45A F21A 103.2(17) . . ?
F20A C45A C44A 107.7(17) . . ?
F19A C45A C44A 128.3(19) . . ?
F21A C45A C44A 103.1(15) . . ?
F23A C46A F22A 108.0(15) . . ?
F23A C46A F24A 113.9(17) . . ?
F22A C46A F24A 106.7(16) . . ?
F23A C46A C44A 108.6(17) . . ?
F22A C46A C44A 112.1(18) . . ?
F24A C46A C44A 107.6(16) . . ?
F25A C47A F27A 104.9(17) . . ?
F25A C47A F26A 100.4(16) . . ?
F27A C47A F26A 95.9(16) . . ?
F25A C47A C44A 124(2) . . ?
F27A C47A C44A 115.6(17) . . ?
F26A C47A C44A 111.0(16) . . ?
O4A C48A C49A 119(2) . . ?
O4A C48A C51A 115(2) . . ?
C49A C48A C51A 106.2(15) . . ?
O4A C48A C50A 94(2) . . ?
C49A C48A C50A 113.1(17) . . ?
C51A C48A C50A 108.8(16) . . ?
F30A C49A F28A 116.6(17) . . ?
F30A C49A F29A 108.3(15) . . ?
F28A C49A F29A 102.5(14) . . ?
F30A C49A C48A 112.7(18) . . ?
F28A C49A C48A 109.7(16) . . ?
F29A C49A C48A 106.0(17) . . ?
F33A C50A F32A 101.1(15) . . ?
F33A C50A F31A 115.0(18) . . ?
F32A C50A F31A 104.9(15) . . ?
F33A C50A C48A 104.2(19) . . ?
F32A C50A C48A 138(2) . . ?
F31A C50A C48A 94.0(16) . . ?
F34A C51A F36A 114.0(17) . . ?
F34A C51A F35A 110.1(17) . . ?
F36A C51A F35A 109.3(17) . . ?
F34A C51A C48A 112(2) . . ?
F36A C51A C48A 113.4(19) . . ?
F35A C51A C48A 96.1(16) . . ?
C53 C52 H52A 109.5 . . ?
C53 C52 H52B 109.5 . . ?
H52A C52 H52B 109.5 . . ?
C53 C52 H52C 109.5 . . ?
H52A C52 H52C 109.5 . . ?
H52B C52 H52C 109.5 . . ?
C54 C53 C52 157(3) . . ?
C54 C53 H53A 97.1 . . ?
C52 C53 H53A 97.1 . . ?
C54 C53 H53B 97.1 . . ?
C52 C53 H53B 97.1 . . ?
H53A C53 H53B 103.5 . . ?
C53 C54 C55 131(3) . . ?
C53 C54 H54A 104.6 . . ?
C55 C54 H54A 104.6 . . ?
C53 C54 H54B 104.6 . . ?
C55 C54 H54B 104.6 . . ?
H54A C54 H54B 105.7 . . ?
C54 C55 C56 149(3) . . ?
C54 C55 H55A 99.3 . . ?
C56 C55 H55A 99.3 . . ?
C54 C55 H55B 99.3 . . ?
C56 C55 H55B 99.3 . . ?
H55A C55 H55B 104.0 . . ?
C57 C56 C55 127(4) . . ?
C57 C56 H56A 105.5 . . ?
C55 C56 H56A 105.5 . . ?
C57 C56 H56B 105.5 . . ?
C55 C56 H56B 105.5 . . ?
H56A C56 H56B 106.1 . . ?
C56 C57 H57A 109.5 . . ?
C56 C57 H57B 109.5 . . ?
H57A C57 H57B 109.5 . . ?
C56 C57 H57C 109.5 . . ?
H57A C57 H57C 109.5 . . ?
H57B C57 H57C 109.5 . . ?
C53A C52A H52D 109.5 . . ?
C53A C52A H52E 109.5 . . ?
H52D C52A H52E 109.5 . . ?
C53A C52A H52F 109.5 . . ?
H52D C52A H52F 109.5 . . ?
H52E C52A H52F 109.5 . . ?
C54A C53A C52A 117.3(18) . . ?
C54A C53A H53C 108.0 . . ?
C52A C53A H53C 108.0 . . ?
C54A C53A H53D 108.0 . . ?
C52A C53A H53D 108.0 . . ?
H53C C53A H53D 107.2 . . ?
C53A C54A C55A 120(3) . . ?
C53A C54A H54C 107.2 . . ?
C55A C54A H54C 107.2 . . ?
C53A C54A H54D 107.2 . . ?
C55A C54A H54D 107.2 . . ?
H54C C54A H54D 106.8 . . ?
C54A C55A C56A 158(3) . . ?
C54A C55A H55C 96.8 . . ?
C56A C55A H55C 96.8 . . ?
C54A C55A H55D 96.8 . . ?
C56A C55A H55D 96.8 . . ?
H55C C55A H55D 103.5 . . ?
C55A C56A C57A 111.7(18) . . ?
C55A C56A H56C 109.3 . . ?
C57A C56A H56C 109.3 . . ?
C55A C56A H56D 109.3 . . ?
C57A C56A H56D 109.3 . . ?
H56C C56A H56D 107.9 . . ?
C56A C57A H57D 109.5 . . ?
C56A C57A H57E 109.5 . . ?
H57D C57A H57E 109.5 . . ?
C56A C57A H57F 109.5 . . ?
H57D C57A H57F 109.5 . . ?
H57E C57A H57F 109.5 . . ?

loop_
_geom_bond_atom_site_label_1
_geom_bond_atom_site_label_2
_geom_bond_distance
_geom_bond_site_symmetry_2
_geom_bond_publ_flag
Sn1 N1 2.148(8) . ?
Sn1 N2 2.166(8) . ?
Sn1 N5 2.327(4) . ?
N1 C1 1.393(13) . ?
N1 C12 1.448(15) . ?
N2 C3 1.308(13) . ?
N2 C24 1.427(12) . ?
N3 C1 1.361(13) . ?
N3 C4 1.445(14) . ?
N3 C5 1.473(13) . ?
N4 C3 1.393(12) . ?
N4 C6 1.433(15) . ?
N4 C7 1.473(14) . ?
N5 C8 1.499(6) . ?
N5 H5A 0.9100 . ?
N5 H5B 0.9100 . ?
C1 C2 1.432(16) . ?
C2 C3 1.381(16) . ?
C2 H2 0.9500 . ?
C4 H4A 0.9800 . ?
C4 H4B 0.9800 . ?
C4 H4C 0.9800 . ?
C5 H5C 0.9800 . ?
C5 H5D 0.9800 . ?
C5 H5E 0.9800 . ?
C6 H6A 0.9800 . ?
C6 H6B 0.9800 . ?
C6 H6C 0.9800 . ?
C7 H7A 0.9800 . ?
C7 H7B 0.9800 . ?
C7 H7C 0.9800 . ?
C8 C9 1.517(19) . ?
C8 C11 1.523(18) . ?
C8 C9A 1.524(16) . ?
C8 C10A 1.527(14) . ?
C8 C11A 1.531(15) . ?
C8 C10 1.533(19) . ?
C12 C17 1.404(16) . ?
C12 C13 1.458(16) . ?
C13 C14 1.377(19) . ?
C13 C21 1.462(17) . ?
C14 C15 1.40(2) . ?
C14 H14 0.9500 . ?
C15 C16 1.333(18) . ?
C15 H15 0.9500 . ?
C16 C17 1.364(16) . ?
C16 H16 0.9500 . ?
C17 C18 1.510(14) . ?
C18 C20 1.523(16) . ?
C18 C19 1.566(16) . ?
C18 H18 1.0000 . ?
C19 H19A 0.9800 . ?
C19 H19B 0.9800 . ?
C19 H19C 0.9800 . ?
C20 H20A 0.9800 . ?
C20 H20B 0.9800 . ?
C20 H20C 0.9800 . ?
C21 C23 1.526(16) . ?
C21 C22 1.573(16) . ?
C21 H21 1.0000 . ?
C22 H22A 0.9800 . ?
C22 H22B 0.9800 . ?
C22 H22C 0.9800 . ?
C23 H23A 0.9800 . ?
C23 H23B 0.9800 . ?
C23 H23C 0.9800 . ?
C24 C29 1.380(16) . ?
C24 C25 1.424(14) . ?
C25 C26 1.429(16) . ?
C25 C33 1.563(16) . ?
C26 C27 1.439(17) . ?
C26 H26 0.9500 . ?
C27 C28 1.34(2) . ?
C27 H27 0.9500 . ?
C28 C29 1.445(17) . ?
C28 H28 0.9500 . ?
C29 C30 1.571(16) . ?
C30 C31 1.517(18) . ?
C30 C32 1.551(16) . ?
C30 H30 1.0000 . ?
C31 H31A 0.9800 . ?
C31 H31B 0.9800 . ?
C31 H31C 0.9800 . ?
C32 H32A 0.9800 . ?
C32 H32B 0.9800 . ?
C32 H32C 0.9800 . ?
C33 C35 1.482(17) . ?
C33 C34 1.561(17) . ?
C33 H33 1.0000 . ?
C34 H34A 0.9800 . ?
C34 H34B 0.9800 . ?
C34 H34C 0.9800 . ?
C35 H35A 0.9800 . ?
C35 H35B 0.9800 . ?
C35 H35C 0.9800 . ?
C9 H9A 0.9800 . ?
C9 H9B 0.9800 . ?
C9 H9C 0.9800 . ?
C10 H10A 0.9800 . ?
C10 H10B 0.9800 . ?
C10 H10C 0.9800 . ?
C11 H11A 0.9800 . ?
C11 H11B 0.9800 . ?
C11 H11C 0.9800 . ?
C9A H9AA 0.9800 . ?
C9A H9AB 0.9800 . ?
C9A H9AC 0.9800 . ?
C10A H10D 0.9800 . ?
C10A H10E 0.9800 . ?
C10A H10F 0.9800 . ?
C11A H11D 0.9800 . ?
C11A H11E 0.9800 . ?
C11A H11F 0.9800 . ?
Al1 O4A 1.67(3) . ?
Al1 O1 1.682(13) . ?
Al1 O2A 1.692(14) . ?
Al1 O3A 1.707(14) . ?
Al1 O3 1.730(13) . ?
Al1 O2 1.742(16) . ?
Al1 O4 1.760(13) . ?
Al1 O1A 1.76(2) . ?
F1 C37 1.333(17) . ?
F1AA C39 1.323(16) . ?
F2 C37 1.324(17) . ?
F3 C37 1.306(17) . ?
F4 C38 1.333(17) . ?
F5 C38 1.356(18) . ?
F6 C38 1.314(16) . ?
F7 C39 1.325(16) . ?
F9 C39 1.313(16) . ?
F10 C41 1.342(19) . ?
F11 C41 1.340(18) . ?
F12 C41 1.307(19) . ?
F13 C42 1.336(18) . ?
F14 C42 1.338(19) . ?
F15 C42 1.345(19) . ?
F16 C43 1.36(2) . ?
F17 C43 1.351(18) . ?
F18 C43 1.36(2) . ?
F19 C45 1.334(18) . ?
F20 C45 1.330(17) . ?
F21 C45 1.295(18) . ?
F22 C46 1.340(17) . ?
F23 C46 1.356(18) . ?
F24 C46 1.344(16) . ?
F25 C47 1.350(15) . ?
F26 C47 1.417(18) . ?
F27 C47 1.278(16) . ?
F28 C49 1.336(12) . ?
F29 C49 1.407(12) . ?
F30 C49 1.438(12) . ?
F31 C50 1.368(13) . ?
F32 C50 1.510(15) . ?
F33 C50 1.255(14) . ?
F34 C51 1.269(12) . ?
F35 C51 1.427(16) . ?
F36 C51 1.303(10) . ?
O1 C36 1.339(18) . ?
O2 C40 1.40(2) . ?
O3 C44 1.380(16) . ?
O4 C48 1.358(12) . ?
C36 C39 1.570(19) . ?
C36 C38 1.594(18) . ?
C36 C37 1.598(19) . ?
C40 C43 1.51(2) . ?
C40 C42 1.51(2) . ?
C40 C41 1.52(2) . ?
C44 C46 1.543(18) . ?
C44 C47 1.560(16) . ?
C44 C45 1.594(19) . ?
C48 C49 1.523(14) . ?
C48 C51 1.549(12) . ?
C48 C50 1.617(16) . ?
F1A C37A 1.31(2) . ?
F2A C37A 1.326(19) . ?
F2AA C39A 1.317(19) . ?
F3A C37A 1.34(2) . ?
F4A C38A 1.38(2) . ?
F5A C38A 1.28(4) . ?
F6A C38A 1.35(2) . ?
F7A C39A 1.32(2) . ?
F9A C39A 1.301(19) . ?
F10A C41A 1.365(19) . ?
F11A C41A 1.311(18) . ?
F12A C41A 1.343(18) . ?
F13A C42A 1.308(17) . ?
F14A C42A 1.345(16) . ?
F15A C42A 1.355(18) . ?
F16A C43A 1.331(18) . ?
F17A C43A 1.334(18) . ?
F18A C43A 1.353(19) . ?
F19A C45A 1.334(18) . ?
F20A C45A 1.299(19) . ?
F21A C45A 1.339(19) . ?
F22A C46A 1.364(18) . ?
F23A C46A 1.344(18) . ?
F24A C46A 1.386(18) . ?
F25A C47A 1.294(18) . ?
F26A C47A 1.358(19) . ?
F27A C47A 1.304(18) . ?
F28A C49A 1.399(18) . ?
F29A C49A 1.455(19) . ?
F30A C49A 1.350(18) . ?
F31A C50A 1.487(19) . ?
F32A C50A 1.476(19) . ?
F33A C50A 1.39(2) . ?
F34A C51A 1.264(18) . ?
F35A C51A 1.421(19) . ?
F36A C51A 1.299(18) . ?
O1A C36A 1.35(3) . ?
O2A C40A 1.39(2) . ?
O3A C44A 1.355(17) . ?
O4A C48A 1.37(2) . ?
C36A C39A 1.58(2) . ?
C36A C38A 1.60(2) . ?
C36A C37A 1.60(2) . ?
C40A C41A 1.49(2) . ?
C40A C42A 1.49(2) . ?
C40A C43A 1.51(2) . ?
C44A C47A 1.515(18) . ?
C44A C45A 1.537(18) . ?
C44A C46A 1.541(19) . ?
C48A C49A 1.53(2) . ?
C48A C51A 1.55(2) . ?
C48A C50A 1.56(2) . ?
C52 C53 1.70(2) . ?
C52 H52A 0.9800 . ?
C52 H52B 0.9800 . ?
C52 H52C 0.9800 . ?
C53 C54 1.65(2) . ?
C53 H53A 0.9900 . ?
C53 H53B 0.9900 . ?
C54 C55 1.65(2) . ?
C54 H54A 0.9900 . ?
C54 H54B 0.9900 . ?
C55 C56 1.71(2) . ?
C55 H55A 0.9900 . ?
C55 H55B 0.9900 . ?
C56 C57 1.70(2) . ?
C56 H56A 0.9900 . ?
C56 H56B 0.9900 . ?
C57 H57A 0.9800 . ?
C57 H57B 0.9800 . ?
C57 H57C 0.9800 . ?
C52A C53A 1.68(2) . ?
C52A H52D 0.9800 . ?
C52A H52E 0.9800 . ?
C52A H52F 0.9800 . ?
C53A C54A 1.67(2) . ?
C53A H53C 0.9900 . ?
C53A H53D 0.9900 . ?
C54A C55A 1.67(2) . ?
C54A H54C 0.9900 . ?
C54A H54D 0.9900 . ?
C55A C56A 1.72(2) . ?
C55A H55C 0.9900 . ?
C55A H55D 0.9900 . ?
C56A C57A 1.74(2) . ?
C56A H56C 0.9900 . ?
C56A H56D 0.9900 . ?
C57A H57D 0.9800 . ?
C57A H57E 0.9800 . ?
C57A H57F 0.9800 . ?

loop_
_geom_torsion_atom_site_label_1
_geom_torsion_atom_site_label_2
_geom_torsion_atom_site_label_3
_geom_torsion_atom_site_label_4
_geom_torsion
_geom_torsion_site_symmetry_1
_geom_torsion_site_symmetry_2
_geom_torsion_site_symmetry_3
_geom_torsion_site_symmetry_4
_geom_torsion_publ_flag
C4 N3 C1 N1 44.5(14) . . . . ?
C5 N3 C1 N1 -164.8(10) . . . . ?
C4 N3 C1 C2 -135.7(10) . . . . ?
C5 N3 C1 C2 14.9(14) . . . . ?
C12 N1 C1 N3 23.7(14) . . . . ?
Sn1 N1 C1 N3 -164.8(7) . . . . ?
C12 N1 C1 C2 -156.0(8) . . . . ?
Sn1 N1 C1 C2 15.5(12) . . . . ?
N3 C1 C2 C3 -172.1(10) . . . . ?
N1 C1 C2 C3 7.7(9) . . . . ?
C24 N2 C3 C2 160.7(8) . . . . ?
Sn1 N2 C3 C2 -13.4(14) . . . . ?
C24 N2 C3 N4 -25.0(15) . . . . ?
Sn1 N2 C3 N4 160.8(7) . . . . ?
C1 C2 C3 N2 -8.9(11) . . . . ?
C1 C2 C3 N4 176.7(9) . . . . ?
C6 N4 C3 N2 165.9(11) . . . . ?
C7 N4 C3 N2 -41.4(15) . . . . ?
C6 N4 C3 C2 -19.1(14) . . . . ?
C7 N4 C3 C2 133.5(11) . . . . ?
Sn1 N5 C8 C9 80.5(16) . . . . ?
Sn1 N5 C8 C11 -39.6(17) . . . . ?
Sn1 N5 C8 C9A 55.6(15) . . . . ?
Sn1 N5 C8 C10A 171.3(12) . . . . ?
Sn1 N5 C8 C11A -66.3(13) . . . . ?
Sn1 N5 C8 C10 -163.0(19) . . . . ?
C1 N1 C12 C17 62.2(14) . . . . ?
Sn1 N1 C12 C17 -110.1(11) . . . . ?
C1 N1 C12 C13 -123.2(11) . . . . ?
Sn1 N1 C12 C13 64.6(11) . . . . ?
C17 C12 C13 C14 2.4(16) . . . . ?
N1 C12 C13 C14 -172.2(10) . . . . ?
C17 C12 C13 C21 -176.0(11) . . . . ?
N1 C12 C13 C21 9.4(16) . . . . ?
C12 C13 C14 C15 -2(2) . . . . ?
C21 C13 C14 C15 176.8(13) . . . . ?
C13 C14 C15 C16 -2(2) . . . . ?
C14 C15 C16 C17 6(2) . . . . ?
C15 C16 C17 C12 -5(2) . . . . ?
C15 C16 C17 C18 177.6(12) . . . . ?
N1 C12 C17 C16 175.2(11) . . . . ?
C13 C12 C17 C16 0.8(18) . . . . ?
N1 C12 C17 C18 -7.9(17) . . . . ?
C13 C12 C17 C18 177.7(10) . . . . ?
C16 C17 C18 C20 -52.9(14) . . . . ?
C12 C17 C18 C20 130.1(12) . . . . ?
C16 C17 C18 C19 70.3(14) . . . . ?
C12 C17 C18 C19 -106.7(12) . . . . ?
C14 C13 C21 C23 62.7(14) . . . . ?
C12 C13 C21 C23 -119.1(11) . . . . ?
C14 C13 C21 C22 -60.8(14) . . . . ?
C12 C13 C21 C22 117.4(12) . . . . ?
C3 N2 C24 C29 124.0(12) . . . . ?
Sn1 N2 C24 C29 -61.3(11) . . . . ?
C3 N2 C24 C25 -62.8(14) . . . . ?
Sn1 N2 C24 C25 111.8(9) . . . . ?
C29 C24 C25 C26 2.7(17) . . . . ?
N2 C24 C25 C26 -170.6(10) . . . . ?
C29 C24 C25 C33 -176.4(11) . . . . ?
N2 C24 C25 C33 10.3(16) . . . . ?
C24 C25 C26 C27 -3.3(18) . . . . ?
C33 C25 C26 C27 175.9(11) . . . . ?
C25 C26 C27 C28 3.1(19) . . . . ?
C26 C27 C28 C29 -2.2(19) . . . . ?
C25 C24 C29 C28 -1.8(17) . . . . ?
N2 C24 C29 C28 171.3(10) . . . . ?
C25 C24 C29 C30 176.1(11) . . . . ?
N2 C24 C29 C30 -10.8(17) . . . . ?
C27 C28 C29 C24 1.6(19) . . . . ?
C27 C28 C29 C30 -176.5(12) . . . . ?
C24 C29 C30 C31 -120.8(13) . . . . ?
C28 C29 C30 C31 57.2(14) . . . . ?
C24 C29 C30 C32 119.4(13) . . . . ?
C28 C29 C30 C32 -62.6(14) . . . . ?
C24 C25 C33 C35 108.7(12) . . . . ?
C26 C25 C33 C35 -70.5(14) . . . . ?
C24 C25 C33 C34 -131.0(11) . . . . ?
C26 C25 C33 C34 49.9(14) . . . . ?
O3 Al1 O1 C36 69(3) . . . . ?
O2 Al1 O1 C36 -65(3) . . . . ?
O4 Al1 O1 C36 176(3) . . . . ?
O1 Al1 O2 C40 51(3) . . . . ?
O3 Al1 O2 C40 -80(3) . . . . ?
O4 Al1 O2 C40 168(3) . . . . ?
O1 Al1 O3 C44 152(3) . . . . ?
O2 Al1 O3 C44 -65(3) . . . . ?
O4 Al1 O3 C44 47(3) . . . . ?
O1 Al1 O4 C48 90(3) . . . . ?
O3 Al1 O4 C48 -165(2) . . . . ?
O2 Al1 O4 C48 -45(3) . . . . ?
Al1 O1 C36 C39 -36(4) . . . . ?
Al1 O1 C36 C38 92(3) . . . . ?
Al1 O1 C36 C37 -152(3) . . . . ?
O1 C36 C37 F3 156.5(15) . . . . ?
C39 C36 C37 F3 38.9(19) . . . . ?
C38 C36 C37 F3 -79.2(17) . . . . ?
O1 C36 C37 F2 -77.0(16) . . . . ?
C39 C36 C37 F2 165.3(13) . . . . ?
C38 C36 C37 F2 47.2(17) . . . . ?
O1 C36 C37 F1 41.0(16) . . . . ?
C39 C36 C37 F1 -76.6(16) . . . . ?
C38 C36 C37 F1 165.3(14) . . . . ?
O1 C36 C38 F6 -81.0(18) . . . . ?
C39 C36 C38 F6 47.4(18) . . . . ?
C37 C36 C38 F6 166.4(14) . . . . ?
O1 C36 C38 F4 38.1(18) . . . . ?
C39 C36 C38 F4 166.6(13) . . . . ?
C37 C36 C38 F4 -74.5(16) . . . . ?
O1 C36 C38 F5 158.3(15) . . . . ?
C39 C36 C38 F5 -73.2(15) . . . . ?
C37 C36 C38 F5 45.7(17) . . . . ?
O1 C36 C39 F9 -65.4(18) . . . . ?
C38 C36 C39 F9 162.4(13) . . . . ?
C37 C36 C39 F9 45.3(18) . . . . ?
O1 C36 C39 F1AA 49.8(18) . . . . ?
C38 C36 C39 F1AA -82.5(15) . . . . ?
C37 C36 C39 F1AA 160.4(13) . . . . ?
O1 C36 C39 F7 168.3(16) . . . . ?
C38 C36 C39 F7 36.1(19) . . . . ?
C37 C36 C39 F7 -81.0(17) . . . . ?
Al1 O2 C40 C43 -84(3) . . . . ?
Al1 O2 C40 C42 159(2) . . . . ?
Al1 O2 C40 C41 43(3) . . . . ?
O2 C40 C41 F12 -174.9(19) . . . . ?
C43 C40 C41 F12 -45(2) . . . . ?
C42 C40 C41 F12 74(2) . . . . ?
O2 C40 C41 F11 -56(2) . . . . ?
C43 C40 C41 F11 74(2) . . . . ?
C42 C40 C41 F11 -167.7(18) . . . . ?
O2 C40 C41 F10 62(2) . . . . ?
C43 C40 C41 F10 -167.6(17) . . . . ?
C42 C40 C41 F10 -49(2) . . . . ?
O2 C40 C42 F13 -42(2) . . . . ?
C43 C40 C42 F13 -163.7(18) . . . . ?
C41 C40 C42 F13 77(2) . . . . ?
O2 C40 C42 F14 -166.0(19) . . . . ?
C43 C40 C42 F14 73(2) . . . . ?
C41 C40 C42 F14 -47(2) . . . . ?
O2 C40 C42 F15 78(2) . . . . ?
C43 C40 C42 F15 -43(2) . . . . ?
C41 C40 C42 F15 -162.5(17) . . . . ?
O2 C40 C43 F17 74(2) . . . . ?
C42 C40 C43 F17 -173.5(17) . . . . ?
C41 C40 C43 F17 -56(2) . . . . ?
O2 C40 C43 F18 -46(2) . . . . ?
C42 C40 C43 F18 67(2) . . . . ?
C41 C40 C43 F18 -175.2(17) . . . . ?
O2 C40 C43 F16 -167.0(19) . . . . ?
C42 C40 C43 F16 -54(2) . . . . ?
C41 C40 C43 F16 64(2) . . . . ?
Al1 O3 C44 C46 -83(3) . . . . ?
Al1 O3 C44 C47 151(2) . . . . ?
Al1 O3 C44 C45 29(4) . . . . ?
O3 C44 C45 F21 73(2) . . . . ?
C46 C44 C45 F21 -175.0(15) . . . . ?
C47 C44 C45 F21 -49(2) . . . . ?
O3 C44 C45 F20 -46(2) . . . . ?
C46 C44 C45 F20 66.1(18) . . . . ?
C47 C44 C45 F20 -167.7(16) . . . . ?
O3 C44 C45 F19 -167.1(19) . . . . ?
C46 C44 C45 F19 -54.8(17) . . . . ?
C47 C44 C45 F19 71.4(17) . . . . ?
O3 C44 C46 F22 -161.1(16) . . . . ?
C47 C44 C46 F22 -45(2) . . . . ?
C45 C44 C46 F22 72.0(17) . . . . ?
O3 C44 C46 F24 87.9(17) . . . . ?
C47 C44 C46 F24 -155.6(15) . . . . ?
C45 C44 C46 F24 -39.0(17) . . . . ?
O3 C44 C46 F23 -37(2) . . . . ?
C47 C44 C46 F23 79(2) . . . . ?
C45 C44 C46 F23 -163.9(14) . . . . ?
O3 C44 C47 F27 29(2) . . . . ?
C46 C44 C47 F27 -85(2) . . . . ?
C45 C44 C47 F27 160.2(17) . . . . ?
O3 C44 C47 F25 153.8(19) . . . . ?
C46 C44 C47 F25 40(2) . . . . ?
C45 C44 C47 F25 -75(2) . . . . ?
O3 C44 C47 F26 -94.9(18) . . . . ?
C46 C44 C47 F26 151.1(16) . . . . ?
C45 C44 C47 F26 36.4(16) . . . . ?
Al1 O4 C48 C49 -164(2) . . . . ?
Al1 O4 C48 C51 -37(3) . . . . ?
Al1 O4 C48 C50 82(2) . . . . ?
O4 C48 C49 F28 165.4(12) . . . . ?
C51 C48 C49 F28 39.0(14) . . . . ?
C50 C48 C49 F28 -74.1(11) . . . . ?
O4 C48 C49 F29 44.5(14) . . . . ?
C51 C48 C49 F29 -81.8(12) . . . . ?
C50 C48 C49 F29 165.1(10) . . . . ?
O4 C48 C49 F30 -78.0(14) . . . . ?
C51 C48 C49 F30 155.7(10) . . . . ?
C50 C48 C49 F30 42.6(11) . . . . ?
O4 C48 C50 F33 47.4(15) . . . . ?
C49 C48 C50 F33 -68.7(13) . . . . ?
C51 C48 C50 F33 171.4(11) . . . . ?
O4 C48 C50 F31 -80.9(13) . . . . ?
C49 C48 C50 F31 163.0(10) . . . . ?
C51 C48 C50 F31 43.1(13) . . . . ?
O4 C48 C50 F32 155.9(11) . . . . ?
C49 C48 C50 F32 39.9(10) . . . . ?
C51 C48 C50 F32 -80.1(10) . . . . ?
O4 C48 C51 F34 39.5(19) . . . . ?
C49 C48 C51 F34 162.5(12) . . . . ?
C50 C48 C51 F34 -84.6(14) . . . . ?
O4 C48 C51 F36 175.4(15) . . . . ?
C49 C48 C51 F36 -61.6(16) . . . . ?
C50 C48 C51 F36 51.3(15) . . . . ?
O4 C48 C51 F35 -76.3(15) . . . . ?
C49 C48 C51 F35 46.6(13) . . . . ?
C50 C48 C51 F35 159.5(10) . . . . ?
O4A Al1 O1A C36A 91(4) . . . . ?
O2A Al1 O1A C36A -164(4) . . . . ?
O3A Al1 O1A C36A -56(4) . . . . ?
O4A Al1 O2A C40A -85(3) . . . . ?
O3A Al1 O2A C40A 37(3) . . . . ?
O1A Al1 O2A C40A 154(4) . . . . ?
O4A Al1 O3A C44A -38(4) . . . . ?
O2A Al1 O3A C44A -157(3) . . . . ?
O1A Al1 O3A C44A 112(3) . . . . ?
O2A Al1 O4A C48A -103(4) . . . . ?
O3A Al1 O4A C48A 137(4) . . . . ?
O1A Al1 O4A C48A -12(5) . . . . ?
Al1 O1A C36A C39A 98(3) . . . . ?
Al1 O1A C36A C38A -151(3) . . . . ?
Al1 O1A C36A C37A -35(6) . . . . ?
O1A C36A C37A F1A 81(4) . . . . ?
C39A C36A C37A F1A -50(3) . . . . ?
C38A C36A C37A F1A -168(2) . . . . ?
O1A C36A C37A F2A -38(4) . . . . ?
C39A C36A C37A F2A -169(2) . . . . ?
C38A C36A C37A F2A 73(3) . . . . ?
O1A C36A C37A F3A -157(4) . . . . ?
C39A C36A C37A F3A 72(2) . . . . ?
C38A C36A C37A F3A -47(2) . . . . ?
O1A C36A C38A F5A -140(2) . . . . ?
C39A C36A C38A F5A -38(3) . . . . ?
C37A C36A C38A F5A 78(2) . . . . ?
O1A C36A C38A F6A -12(3) . . . . ?
C39A C36A C38A F6A 90(3) . . . . ?
C37A C36A C38A F6A -153(2) . . . . ?
O1A C36A C38A F4A 99(3) . . . . ?
C39A C36A C38A F4A -159(2) . . . . ?
C37A C36A C38A F4A -42(3) . . . . ?
O1A C36A C39A F9A -69(3) . . . . ?
C38A C36A C39A F9A -163(2) . . . . ?
C37A C36A C39A F9A 81(2) . . . . ?
O1A C36A C39A F2AA 53(3) . . . . ?
C38A C36A C39A F2AA -42(3) . . . . ?
C37A C36A C39A F2AA -158(2) . . . . ?
O1A C36A C39A F7A 170(2) . . . . ?
C38A C36A C39A F7A 75(2) . . . . ?
C37A C36A C39A F7A -41(2) . . . . ?
Al1 O2A C40A C41A -61(3) . . . . ?
Al1 O2A C40A C42A 62(3) . . . . ?
Al1 O2A C40A C43A 179(3) . . . . ?
O2A C40A C41A F11A -34(2) . . . . ?
C42A C40A C41A F11A -154.7(18) . . . . ?
C43A C40A C41A F11A 81(2) . . . . ?
O2A C40A C41A F12A -162.7(17) . . . . ?
C42A C40A C41A F12A 77(2) . . . . ?
C43A C40A C41A F12A -48(2) . . . . ?
O2A C40A C41A F10A 82.7(18) . . . . ?
C42A C40A C41A F10A -38(2) . . . . ?
C43A C40A C41A F10A -162.1(15) . . . . ?
O2A C40A C42A F13A -46.6(19) . . . . ?
C41A C40A C42A F13A 74(2) . . . . ?
C43A C40A C42A F13A -160.2(15) . . . . ?
O2A C40A C42A F14A -169.8(15) . . . . ?
C41A C40A C42A F14A -49(2) . . . . ?
C43A C40A C42A F14A 76.7(18) . . . . ?
O2A C40A C42A F15A 73.9(18) . . . . ?
C41A C40A C42A F15A -165.1(15) . . . . ?
C43A C40A C42A F15A -40(2) . . . . ?
O2A C40A C43A F16A -162.7(17) . . . . ?
C41A C40A C43A F16A 79(2) . . . . ?
C42A C40A C43A F16A -46(2) . . . . ?
O2A C40A C43A F17A 77.3(18) . . . . ?
C41A C40A C43A F17A -41(2) . . . . ?
C42A C40A C43A F17A -166.4(16) . . . . ?
O2A C40A C43A F18A -40.3(19) . . . . ?
C41A C40A C43A F18A -158.6(16) . . . . ?
C42A C40A C43A F18A 76(2) . . . . ?
Al1 O3A C44A C47A 177(3) . . . . ?
Al1 O3A C44A C45A 79(4) . . . . ?
Al1 O3A C44A C46A -53(4) . . . . ?
O3A C44A C45A F20A -83(2) . . . . ?
C47A C44A C45A F20A 168.8(16) . . . . ?
C46A C44A C45A F20A 48(2) . . . . ?
O3A C44A C45A F19A 151(2) . . . . ?
C47A C44A C45A F19A 43(3) . . . . ?
C46A C44A C45A F19A -78(3) . . . . ?
O3A C44A C45A F21A 32(2) . . . . ?
C47A C44A C45A F21A -75.8(17) . . . . ?
C46A C44A C45A F21A 163.0(16) . . . . ?
O3A C44A C46A F23A -75(2) . . . . ?
C47A C44A C46A F23A 50(2) . . . . ?
C45A C44A C46A F23A 159.6(16) . . . . ?
O3A C44A C46A F22A 166.1(17) . . . . ?
C47A C44A C46A F22A -69(2) . . . . ?
C45A C44A C46A F22A 40(2) . . . . ?
O3A C44A C46A F24A 49(2) . . . . ?
C47A C44A C46A F24A 174.0(17) . . . . ?
C45A C44A C46A F24A -77(2) . . . . ?
O3A C44A C47A F25A 170(2) . . . . ?
C45A C44A C47A F25A -83(2) . . . . ?
C46A C44A C47A F25A 40(3) . . . . ?
O3A C44A C47A F27A 38(3) . . . . ?
C45A C44A C47A F27A 144.5(17) . . . . ?
C46A C44A C47A F27A -92(2) . . . . ?
O3A C44A C47A F26A -70(2) . . . . ?
C45A C44A C47A F26A 36.7(19) . . . . ?
C46A C44A C47A F26A 160.0(17) . . . . ?
Al1 O4A C48A C49A -94(5) . . . . ?
Al1 O4A C48A C51A 33(5) . . . . ?
Al1 O4A C48A C50A 146(4) . . . . ?
O4A C48A C49A F30A -75(3) . . . . ?
C51A C48A C49A F30A 153.3(18) . . . . ?
C50A C48A C49A F30A 34(3) . . . . ?
O4A C48A C49A F28A 153(3) . . . . ?
C51A C48A C49A F28A 22(2) . . . . ?
C50A C48A C49A F28A -98(2) . . . . ?
O4A C48A C49A F29A 43(3) . . . . ?
C51A C48A C49A F29A -88.4(19) . . . . ?
C50A C48A C49A F29A 152.3(18) . . . . ?
O4A C48A C50A F33A 29(2) . . . . ?
C49A C48A C50A F33A -95(2) . . . . ?
C51A C48A C50A F33A 147.5(19) . . . . ?
O4A C48A C50A F32A 155(3) . . . . ?
C49A C48A C50A F32A 31(3) . . . . ?
C51A C48A C50A F32A -87(3) . . . . ?
O4A C48A C50A F31A -88(2) . . . . ?
C49A C48A C50A F31A 148.3(19) . . . . ?
C51A C48A C50A F31A 31(2) . . . . ?
O4A C48A C51A F34A 20(3) . . . . ?
C49A C48A C51A F34A 153(2) . . . . ?
C50A C48A C51A F34A -84(2) . . . . ?
O4A C48A C51A F36A 151(2) . . . . ?
C49A C48A C51A F36A -75(2) . . . . ?
C50A C48A C51A F36A 47(2) . . . . ?
O4A C48A C51A F35A -95(2) . . . . ?
C49A C48A C51A F35A 39(2) . . . . ?
C50A C48A C51A F35A 160.8(19) . . . . ?
C52 C53 C54 C55 -171(7) . . . . ?
C53 C54 C55 C56 164(5) . . . . ?
C54 C55 C56 C57 -154(6) . . . . ?
C52A C53A C54A C55A 106(3) . . . . ?
C53A C54A C55A C56A 120(8) . . . . ?
C54A C55A C56A C57A 154(7) . . . . ?
